data_4302355
loop_
_publ_author_name
'Khanra, Sumit'
'Konar, Sanjit'
'Clearfield, Abraham'
'Helliwell, Madeleine'
'McInnes, Eric J. L.'
'Tolis, Evangelos'
'Tuna, Floriana'
'Winpenny, Richard E. P.'

_publ_section_title
;
 Synthesis, Structural and Magnetochemical Studies of Iron Phosphonate
 Cages Based on {Fe3O}7+ Core
;
_journal_coden_ASTM INOCAJ
_journal_issue 12
_journal_name_full 'Inorganic Chemistry'
_journal_page_first 5338
_journal_page_last 5349
_journal_paper_doi 10.1021/ic9003214
_journal_volume 48
_journal_year 2009
_chemical_formula_sum 'C97 H148.5 Fe9 N5.5 O46.5 P6'
_chemical_formula_weight 2824.18
_space_group_IT_number 14
_symmetry_cell_setting monoclinic
_symmetry_space_group_name_Hall '-P 2yn'
_symmetry_space_group_name_H-M 'P 1 21/n 1'
_atom_sites_solution_hydrogens geom
_atom_sites_solution_primary direct
_atom_sites_solution_secondary difmap
_audit_creation_method SHELXL-97
_cell_angle_alpha 90.00
_cell_angle_beta 98.365(4)
_cell_angle_gamma 90.00
_cell_formula_units_Z 4
_cell_length_a 15.7176(6)
_cell_length_b 31.6232(12)
_cell_length_c 27.2512(12)
_cell_measurement_temperature 100(2)
_cell_volume 13400.9(9)
_computing_cell_refinement
; 
CrysAlis CCD, Oxford Diffraction Ltd., 
Version 1.171.32.4 (release 27-04-2006 CrysAlis171 .NET) 
(compiled Apr 27 2007,17:53:11) 
;
_computing_data_collection
; 
CrysAlis CCD, Oxford Diffraction Ltd., 
Version 1.171.32.4 (release 27-04-2006 CrysAlis171 .NET) 
(compiled Apr 27 2007,17:53:11) 
;
_computing_data_reduction
; 
CrysAlis CCD, Oxford Diffraction Ltd., 
Version 1.171.32.4 (release 27-04-2006 CrysAlis171 .NET) 
(compiled Apr 27 2007,17:53:11) 
;
_computing_molecular_graphics 'Bruker SHELXTL'
_computing_publication_material 'Bruker SHELXTL'
_computing_structure_refinement 'SHELXL-97 (Sheldrick, 1997)'
_computing_structure_solution 'SHELXS-97 (Sheldrick, 1990)'
_diffrn_ambient_temperature 100(2)
_diffrn_measured_fraction_theta_full 0.807
_diffrn_measured_fraction_theta_max 0.807
_diffrn_measurement_device_type 'CCD area detector'
_diffrn_measurement_method 'phi and omega scans'
_diffrn_radiation_monochromator graphite
_diffrn_radiation_source 'Enhance (Mo) X-ray Source'
_diffrn_radiation_type MoK\a
_diffrn_radiation_wavelength 0.71073
_diffrn_reflns_av_R_equivalents 0.0592
_diffrn_reflns_av_sigmaI/netI 0.1560
_diffrn_reflns_limit_h_max 13
_diffrn_reflns_limit_h_min -17
_diffrn_reflns_limit_k_max 35
_diffrn_reflns_limit_k_min -35
_diffrn_reflns_limit_l_max 30
_diffrn_reflns_limit_l_min -17
_diffrn_reflns_number 52533
_diffrn_reflns_theta_full 23.71
_diffrn_reflns_theta_max 23.71
_diffrn_reflns_theta_min 2.77
_exptl_absorpt_coefficient_mu 1.095
_exptl_absorpt_correction_type none
_exptl_crystal_colour orange
_exptl_crystal_density_diffrn 1.400
_exptl_crystal_density_method 'not measured'
_exptl_crystal_description rectangular
_exptl_crystal_F_000 5860
_exptl_crystal_size_max 0.35
_exptl_crystal_size_mid 0.15
_exptl_crystal_size_min 0.15
_refine_diff_density_max 1.086
_refine_diff_density_min -0.751
_refine_diff_density_rms 0.143
_refine_ls_extinction_method none
_refine_ls_goodness_of_fit_ref 1.108
_refine_ls_hydrogen_treatment constr
_refine_ls_matrix_type full
_refine_ls_number_parameters 1447
_refine_ls_number_reflns 16421
_refine_ls_number_restraints 680
_refine_ls_restrained_S_all 1.110
_refine_ls_R_factor_all 0.1670
_refine_ls_R_factor_gt 0.0688
_refine_ls_shift/su_max 0.006
_refine_ls_shift/su_mean 0.000
_refine_ls_structure_factor_coef Fsqd
_refine_ls_weighting_details 'calc w=1/[\s^2^(Fo^2^)+(0.0948P)^2^+91.7263P] where P=(Fo^2^+2Fc^2^)/3'
_refine_ls_weighting_scheme calc
_refine_ls_wR_factor_gt 0.1642
_refine_ls_wR_factor_ref 0.2451
_reflns_number_gt 8167
_reflns_number_total 16421
_reflns_threshold_expression >2sigma(I)
_cod_duplicate_entry 4338600
_cod_data_source_file ic9003214_si_001_3.cif
_cod_data_source_block testorepw790
_cod_depositor_comments
;
The following automatic conversions were performed:
'_symmetry_cell_setting' value 'Monoclinic' changed to 'monoclinic'
according to '/home/saulius/struct/CIF-dictionaries/cif_core.dic'
dictionary named 'cif_core.dic' version 2.4.1 from 2010-06-29.

Automatic conversion script
Id: cif_fix_enum 1527 2010-12-29 10:47:43Z saulius 
;
_cod_original_sg_symbol_H-M 'P 21/n'
_cod_original_formula_sum 'C97 H148.50 Fe9 N5.50 O46.50 P6'
_cod_database_code 4302355

loop_
_symmetry_equiv_pos_as_xyz
'x, y, z'
'-x+1/2, y+1/2, -z+1/2'
'-x, -y, -z'
'x-1/2, -y-1/2, z-1/2'

loop_
_atom_site_label
_atom_site_type_symbol
_atom_site_fract_x
_atom_site_fract_y
_atom_site_fract_z
_atom_site_U_iso_or_equiv
_atom_site_adp_type
_atom_site_occupancy
_atom_site_symmetry_multiplicity
_atom_site_calc_flag
_atom_site_refinement_flags
_atom_site_disorder_assembly
_atom_site_disorder_group
Fe1 Fe 0.00495(11) 0.93604(5) 0.31184(6) 0.0358(5) Uani 1 1 d . . .
Fe2 Fe 0.17997(11) 0.89186(5) 0.37273(6) 0.0361(5) Uani 1 1 d . . .
Fe3 Fe 0.18538(11) 0.99001(5) 0.33130(6) 0.0371(5) Uani 1 1 d . . .
Fe4 Fe 0.27567(10) 0.83586(5) 0.29671(6) 0.0300(4) Uani 1 1 d . . .
Fe5 Fe 0.15277(10) 0.86819(5) 0.18486(6) 0.0270(4) Uani 1 1 d . . .
Fe6 Fe 0.25113(10) 0.81291(5) 0.10885(6) 0.0333(5) Uani 1 1 d . . .
Fe7 Fe 0.45555(10) 0.83702(5) 0.13771(7) 0.0401(5) Uani 1 1 d . . .
Fe8 Fe 0.38412(10) 0.74396(5) 0.17193(7) 0.0370(5) Uani 1 1 d . . .
Fe9 Fe 0.41124(11) 0.96685(5) 0.22943(7) 0.0411(5) Uani 1 1 d . . .
P1 P 0.06538(19) 0.84276(10) 0.28188(11) 0.0303(8) Uani 1 1 d . . .
P2 P 0.09902(19) 0.96501(9) 0.21978(11) 0.0279(7) Uani 1 1 d . . .
P3 P 0.20487(19) 0.76909(10) 0.20957(12) 0.0318(8) Uani 1 1 d . . .
P4 P 0.45953(19) 0.81391(10) 0.25399(13) 0.0358(8) Uani 1 1 d . . .
P5 P 0.3503(2) 0.93049(10) 0.33267(12) 0.0381(8) Uani 1 1 d . . .
P6 P 0.3128(2) 0.91066(10) 0.13486(12) 0.0325(8) Uani 1 1 d . . .
O1 O 0.1244(5) 0.9377(2) 0.3359(3) 0.0323(19) Uani 1 1 d . . .
O2 O 0.3635(4) 0.7989(2) 0.1415(3) 0.0292(19) Uani 1 1 d . . .
O3 O 0.2464(4) 0.8713(2) 0.2387(2) 0.0246(18) Uani 1 1 d . . .
H3O H 0.2850 0.8941 0.2364 0.030 Uiso 1 1 calc R . .
O4 O 0.0008(4) 0.8758(2) 0.2932(3) 0.0303(19) Uani 1 1 d . . .
O5 O 0.0759(4) 0.8427(2) 0.2271(2) 0.0235(17) Uani 1 1 d . . .
O6 O 0.1522(4) 0.8489(2) 0.3163(3) 0.0290(19) Uani 1 1 d . . .
O7 O 0.0205(4) 0.9571(2) 0.2454(3) 0.0302(19) Uani 1 1 d . . .
O8 O 0.1749(4) 0.9817(2) 0.2566(3) 0.0310(19) Uani 1 1 d . . .
O9 O 0.1236(4) 0.9273(2) 0.1903(3) 0.0284(18) Uani 1 1 d . . .
O10 O 0.2722(4) 0.7386(2) 0.1970(3) 0.0321(19) Uani 1 1 d . . .
O11 O 0.2243(4) 0.7852(2) 0.2621(3) 0.0324(19) Uani 1 1 d . . .
O12 O 0.1923(4) 0.8063(2) 0.1713(3) 0.0269(18) Uani 1 1 d . . .
O13 O 0.4697(4) 0.8456(2) 0.2123(3) 0.036(2) Uani 1 1 d . . .
O14 O 0.4421(4) 0.7695(2) 0.2344(3) 0.038(2) Uani 1 1 d . . .
O15 O 0.3942(4) 0.8285(2) 0.2869(3) 0.034(2) Uani 1 1 d . . .
O16 O 0.3771(5) 0.9296(2) 0.2814(3) 0.042(2) Uani 1 1 d . A .
O17 O 0.2916(5) 0.8913(2) 0.3388(3) 0.0332(19) Uani 1 1 d . A .
O18 O 0.3046(5) 0.9712(2) 0.3432(3) 0.040(2) Uani 1 1 d . A .
O19 O 0.3952(5) 0.8909(2) 0.1222(3) 0.039(2) Uani 1 1 d . B .
O20 O 0.3254(5) 0.9354(2) 0.1831(3) 0.039(2) Uani 1 1 d . B .
O21 O 0.2447(4) 0.8752(2) 0.1362(3) 0.0260(18) Uani 1 1 d . B .
O22 O 0.0790(6) 0.8739(3) 0.4039(3) 0.044(2) Uani 1 1 d . . .
O23 O -0.0299(5) 0.9179(3) 0.3770(3) 0.046(2) Uani 1 1 d . . .
O24 O -0.0292(5) 0.9947(3) 0.3332(3) 0.042(2) Uani 1 1 d . . .
O25 O 0.0878(5) 1.0310(2) 0.3218(3) 0.039(2) Uani 1 1 d . . .
O26 O 0.2243(5) 0.9305(3) 0.4278(3) 0.048(2) Uani 1 1 d . . .
O27 O 0.1883(5) 0.9973(3) 0.4053(3) 0.046(2) Uani 1 1 d . . .
O28 O 0.3031(5) 0.8048(2) 0.3628(3) 0.043(2) Uani 1 1 d . . .
O29 O 0.2405(6) 0.8457(3) 0.4144(3) 0.048(2) Uani 1 1 d . . .
O30 O 0.2178(5) 0.7549(2) 0.0864(3) 0.037(2) Uani 1 1 d . . .
O31 O 0.3274(6) 0.7101(2) 0.1128(3) 0.049(2) Uani 1 1 d . . .
O32 O 0.2981(5) 0.8291(3) 0.0477(3) 0.047(2) Uani 1 1 d . . .
O33 O 0.4421(6) 0.8276(3) 0.0630(4) 0.054(3) Uani 1 1 d . . .
O34 O 0.4957(5) 0.7310(2) 0.1458(3) 0.042(2) Uani 1 1 d . . .
O35 O 0.5533(5) 0.7955(3) 0.1455(4) 0.053(3) Uani 1 1 d . . .
O36 O 0.1367(5) 0.8281(3) 0.0698(3) 0.038(2) Uani 1 1 d . . .
O37 O 0.0640(4) 0.8629(2) 0.1227(3) 0.0335(19) Uani 1 1 d . . .
O38 O 0.4873(5) 1.0019(3) 0.2797(3) 0.048(2) Uani 1 1 d . . .
O39 O 0.4075(5) 1.0562(3) 0.2992(3) 0.053(2) Uani 1 1 d . . .
O40 O 0.4547(5) 0.9990(3) 0.1747(3) 0.050(2) Uani 1 1 d . . .
O41 O 0.5627(6) 0.9623(3) 0.1520(4) 0.060(3) Uani 1 1 d . . .
O42 O 0.2500(5) 1.0488(2) 0.3298(3) 0.046(2) Uani 1 1 d . . .
O43 O 0.4109(5) 0.6851(2) 0.2103(4) 0.056(3) Uani 1 1 d . . .
O44 O 0.5627(5) 0.8769(2) 0.1309(4) 0.054(3) Uani 1 1 d . . .
O45 O 0.5107(5) 0.9258(2) 0.2275(3) 0.045(2) Uani 1 1 d . . .
O46 O 0.3177(5) 1.0113(2) 0.2297(3) 0.044(2) Uani 1 1 d . . .
N1 N -0.1364(7) 0.9349(3) 0.2845(4) 0.051(3) Uani 1 1 d U . .
C1 C 0.0240(7) 0.7935(4) 0.2989(4) 0.032(3) Uani 1 1 d U . .
C2 C 0.0677(8) 0.7680(4) 0.3346(4) 0.038(3) Uani 1 1 d U . .
H2 H 0.1236 0.7765 0.3492 0.046 Uiso 1 1 calc R . .
C3 C 0.0351(9) 0.7300(4) 0.3510(5) 0.055(3) Uani 1 1 d U . .
H3 H 0.0672 0.7133 0.3763 0.066 Uiso 1 1 calc R . .
C4 C -0.0453(9) 0.7180(4) 0.3288(5) 0.055(3) Uani 1 1 d U . .
H4 H -0.0694 0.6925 0.3390 0.066 Uiso 1 1 calc R . .
C5 C -0.0920(8) 0.7419(4) 0.2922(5) 0.050(3) Uani 1 1 d U . .
H5 H -0.1473 0.7328 0.2772 0.060 Uiso 1 1 calc R . .
C6 C -0.0573(8) 0.7797(4) 0.2773(5) 0.044(3) Uani 1 1 d U . .
H6 H -0.0895 0.7963 0.2521 0.052 Uiso 1 1 calc R . .
C7 C 0.0693(8) 1.0063(4) 0.1761(5) 0.041(3) Uani 1 1 d U . .
C8 C 0.0391(10) 0.9963(5) 0.1267(5) 0.068(4) Uani 1 1 d U . .
H8 H 0.0370 0.9676 0.1163 0.082 Uiso 1 1 calc R . .
C9 C 0.0129(11) 1.0272(5) 0.0936(6) 0.085(4) Uani 1 1 d U . .
H9 H -0.0069 1.0200 0.0600 0.102 Uiso 1 1 calc R . .
C10 C 0.0147(12) 1.0693(6) 0.1080(7) 0.093(5) Uani 1 1 d U . .
H10 H -0.0047 1.0907 0.0845 0.112 Uiso 1 1 calc R . .
C11 C 0.0449(11) 1.0801(5) 0.1569(7) 0.081(4) Uani 1 1 d U . .
H11 H 0.0460 1.1088 0.1674 0.097 Uiso 1 1 calc R . .
C12 C 0.0733(8) 1.0481(4) 0.1900(5) 0.054(3) Uani 1 1 d U . .
H12 H 0.0961 1.0552 0.2232 0.064 Uiso 1 1 calc R . .
C13 C 0.1046(7) 0.7406(3) 0.2006(4) 0.031(3) Uani 1 1 d U . .
C14 C 0.0375(7) 0.7526(4) 0.1654(5) 0.040(3) Uani 1 1 d U . .
H14 H 0.0425 0.7779 0.1472 0.048 Uiso 1 1 calc R . .
C15 C -0.0392(8) 0.7285(4) 0.1552(5) 0.050(3) Uani 1 1 d U . .
H15 H -0.0853 0.7370 0.1307 0.059 Uiso 1 1 calc R . .
C16 C -0.0439(9) 0.6925(5) 0.1822(6) 0.060(4) Uani 1 1 d U . .
H16 H -0.0944 0.6756 0.1761 0.072 Uiso 1 1 calc R . .
C17 C 0.0222(8) 0.6798(4) 0.2180(5) 0.054(3) Uani 1 1 d U . .
H17 H 0.0162 0.6548 0.2365 0.064 Uiso 1 1 calc R . .
C18 C 0.0974(8) 0.7031(4) 0.2273(5) 0.044(3) Uani 1 1 d U . .
H18 H 0.1434 0.6939 0.2514 0.053 Uiso 1 1 calc R . .
C19 C 0.5607(8) 0.8112(4) 0.2940(6) 0.050(3) Uani 1 1 d U . .
C20 C 0.6369(8) 0.8188(5) 0.2744(6) 0.068(4) Uani 1 1 d U . .
H20 H 0.6348 0.8280 0.2411 0.082 Uiso 1 1 calc R . .
C21 C 0.7161(10) 0.8128(5) 0.3043(8) 0.089(5) Uani 1 1 d U . .
H21 H 0.7679 0.8193 0.2918 0.107 Uiso 1 1 calc R . .
C22 C 0.7189(11) 0.7972(6) 0.3524(8) 0.098(5) Uani 1 1 d U . .
H22 H 0.7729 0.7911 0.3716 0.118 Uiso 1 1 calc R . .
C23 C 0.6438(10) 0.7904(5) 0.3723(7) 0.083(4) Uani 1 1 d U . .
H23 H 0.6459 0.7819 0.4059 0.100 Uiso 1 1 calc R . .
C24 C 0.5650(9) 0.7961(5) 0.3422(6) 0.063(4) Uani 1 1 d U . .
H24 H 0.5133 0.7897 0.3549 0.076 Uiso 1 1 calc R . .
C25 C 0.4488(8) 0.9205(6) 0.3729(6) 0.043(6) Uiso 0.560(18) 1 d PGU A 1
C26 C 0.5250(10) 0.9082(5) 0.3569(5) 0.047(6) Uiso 0.560(18) 1 d PGU A 1
H26 H 0.5271 0.9044 0.3225 0.056 Uiso 0.560(18) 1 calc PR A 1
C27 C 0.5983(9) 0.9013(5) 0.3912(6) 0.051(6) Uiso 0.560(18) 1 d PGU A 1
H27 H 0.6504 0.8929 0.3802 0.062 Uiso 0.560(18) 1 calc PR A 1
C28 C 0.5953(10) 0.9068(6) 0.4415(6) 0.066(7) Uiso 0.560(18) 1 d PGU A 1
H28 H 0.6453 0.9022 0.4649 0.079 Uiso 0.560(18) 1 calc PR A 1
C29 C 0.5190(12) 0.9192(7) 0.4575(5) 0.084(7) Uiso 0.560(18) 1 d PGU A 1
H29 H 0.5170 0.9230 0.4919 0.101 Uiso 0.560(18) 1 calc PR A 1
C30 C 0.4458(9) 0.9260(7) 0.4232(6) 0.062(6) Uiso 0.560(18) 1 d PGU A 1
H30 H 0.3937 0.9345 0.4342 0.074 Uiso 0.560(18) 1 calc PR A 1
C25B C 0.4344(12) 0.9291(7) 0.3848(7) 0.040(7) Uiso 0.440(18) 1 d PGU A 2
C26B C 0.5044(14) 0.9034(7) 0.3797(7) 0.053(7) Uiso 0.440(18) 1 d PGU A 2
H26B H 0.5081 0.8900 0.3490 0.064 Uiso 0.440(18) 1 calc PR A 2
C27B C 0.5691(13) 0.8975(7) 0.4197(9) 0.069(7) Uiso 0.440(18) 1 d PGU A 2
H27B H 0.6170 0.8800 0.4162 0.083 Uiso 0.440(18) 1 calc PR A 2
C28B C 0.5638(13) 0.9172(8) 0.4647(8) 0.068(8) Uiso 0.440(18) 1 d PGU A 2
H28B H 0.6080 0.9131 0.4920 0.081 Uiso 0.440(18) 1 calc PR A 2
C29B C 0.4938(14) 0.9428(8) 0.4698(6) 0.072(8) Uiso 0.440(18) 1 d PGU A 2
H29B H 0.4901 0.9563 0.5006 0.086 Uiso 0.440(18) 1 calc PR A 2
C30B C 0.4291(11) 0.9488(7) 0.4299(8) 0.046(7) Uiso 0.440(18) 1 d PGU A 2
H30B H 0.3812 0.9663 0.4334 0.055 Uiso 0.440(18) 1 calc PR A 2
C31 C 0.2721(7) 0.9462(3) 0.0867(4) 0.032(3) Uiso 0.726(10) 1 d PGU B 1
C32 C 0.2465(8) 0.9314(3) 0.0388(4) 0.059(5) Uiso 0.726(10) 1 d PGU B 1
H32 H 0.2522 0.9022 0.0316 0.070 Uiso 0.726(10) 1 calc PR B 1
C33 C 0.2128(8) 0.9593(4) 0.0016(3) 0.070(5) Uiso 0.726(10) 1 d PGU B 1
H33 H 0.1954 0.9491 -0.0312 0.084 Uiso 0.726(10) 1 calc PR B 1
C34 C 0.2046(8) 1.0019(4) 0.0122(4) 0.061(5) Uiso 0.726(10) 1 d PGU B 1
H34 H 0.1816 1.0210 -0.0133 0.073 Uiso 0.726(10) 1 calc PR B 1
C35 C 0.2301(8) 1.0167(3) 0.0601(5) 0.061(5) Uiso 0.726(10) 1 d PGU B 1
H35 H 0.2245 1.0459 0.0674 0.073 Uiso 0.726(10) 1 calc PR B 1
C36 C 0.2638(7) 0.9889(4) 0.0974(4) 0.047(5) Uiso 0.726(10) 1 d PGU B 1
H36 H 0.2813 0.9990 0.1301 0.056 Uiso 0.726(10) 1 calc PR B 1
C31B C 0.2692(19) 0.9412(10) 0.0772(10) 0.032(3) Uiso 0.274(10) 1 d PGU B 2
C32B C 0.3239(15) 0.9542(10) 0.0444(12) 0.048(9) Uiso 0.274(10) 1 d PGU B 2
H32B H 0.3818 0.9445 0.0485 0.058 Uiso 0.274(10) 1 calc PR B 2
C33B C 0.2940(19) 0.9813(10) 0.0055(11) 0.058(9) Uiso 0.274(10) 1 d PGU B 2
H33B H 0.3314 0.9901 -0.0169 0.070 Uiso 0.274(10) 1 calc PR B 2
C34B C 0.209(2) 0.9954(10) -0.0005(11) 0.058(9) Uiso 0.274(10) 1 d PGU B 2
H34B H 0.1890 1.0139 -0.0271 0.070 Uiso 0.274(10) 1 calc PR B 2
C35B C 0.1547(15) 0.9825(11) 0.0323(13) 0.071(9) Uiso 0.274(10) 1 d PGU B 2
H35B H 0.0969 0.9921 0.0282 0.085 Uiso 0.274(10) 1 calc PR B 2
C36B C 0.1846(18) 0.9554(11) 0.0712(11) 0.060(9) Uiso 0.274(10) 1 d PGU B 2
H36B H 0.1472 0.9465 0.0937 0.071 Uiso 0.274(10) 1 calc PR B 2
C37 C 0.0058(9) 0.8887(4) 0.4044(5) 0.041(3) Uani 1 1 d U . .
C38 C -0.0500(9) 0.8670(4) 0.4401(5) 0.053(3) Uani 1 1 d U . .
C39 C -0.1411(11) 0.8847(7) 0.4319(7) 0.113(6) Uani 1 1 d U . .
H39A H -0.1770 0.8684 0.4516 0.169 Uiso 1 1 calc R . .
H39B H -0.1648 0.8825 0.3967 0.169 Uiso 1 1 calc R . .
H39C H -0.1400 0.9144 0.4421 0.169 Uiso 1 1 calc R . .
C40 C -0.0112(12) 0.8740(7) 0.4910(6) 0.113(6) Uani 1 1 d U . .
H40A H 0.0130 0.9026 0.4943 0.169 Uiso 1 1 calc R . .
H40B H 0.0347 0.8533 0.5001 0.169 Uiso 1 1 calc R . .
H40C H -0.0550 0.8709 0.5129 0.169 Uiso 1 1 calc R . .
C41 C -0.0561(11) 0.8205(5) 0.4259(7) 0.094(5) Uani 1 1 d U . .
H41A H 0.0010 0.8100 0.4216 0.141 Uiso 1 1 calc R . .
H41B H -0.0954 0.8171 0.3948 0.141 Uiso 1 1 calc R . .
H41C H -0.0777 0.8043 0.4522 0.141 Uiso 1 1 calc R . .
C42 C 0.0112(10) 1.0279(4) 0.3324(5) 0.047(3) Uani 1 1 d U C .
C43 C -0.0338(9) 1.0695(4) 0.3416(5) 0.055(3) Uani 1 1 d U . .
C44 C -0.0441(14) 1.0959(5) 0.2953(7) 0.116(7) Uani 1 1 d U C .
H44A H -0.0758 1.0798 0.2678 0.174 Uiso 1 1 calc R . .
H44B H 0.0127 1.1034 0.2872 0.174 Uiso 1 1 calc R . .
H44C H -0.0760 1.1217 0.3007 0.174 Uiso 1 1 calc R . .
C45 C 0.0411(14) 1.1011(7) 0.3727(9) 0.049(7) Uiso 0.57(2) 1 d PU C 1
H45A H 0.0223 1.1306 0.3688 0.074 Uiso 0.57(2) 1 calc PR C 1
H45B H 0.0955 1.0976 0.3595 0.074 Uiso 0.57(2) 1 calc PR C 1
H45C H 0.0494 1.0936 0.4079 0.074 Uiso 0.57(2) 1 calc PR C 1
C46 C -0.0951(17) 1.0651(9) 0.3738(10) 0.066(8) Uiso 0.57(2) 1 d PU C 1
H46A H -0.1222 1.0925 0.3780 0.098 Uiso 0.57(2) 1 calc PR C 1
H46B H -0.0668 1.0550 0.4061 0.098 Uiso 0.57(2) 1 calc PR C 1
H46C H -0.1390 1.0447 0.3599 0.098 Uiso 0.57(2) 1 calc PR C 1
C45B C -0.013(3) 1.0790(13) 0.3920(15) 0.082(11) Uiso 0.43(2) 1 d PU C 2
H45D H 0.0465 1.0893 0.3986 0.122 Uiso 0.43(2) 1 calc PR C 2
H45E H -0.0187 1.0535 0.4117 0.122 Uiso 0.43(2) 1 calc PR C 2
H45F H -0.0519 1.1010 0.4010 0.122 Uiso 0.43(2) 1 calc PR C 2
C46B C -0.1365(18) 1.0609(10) 0.3343(12) 0.045(9) Uiso 0.43(2) 1 d PU C 2
H46D H -0.1504 1.0427 0.3612 0.068 Uiso 0.43(2) 1 calc PR C 2
H46E H -0.1542 1.0468 0.3024 0.068 Uiso 0.43(2) 1 calc PR C 2
H46F H -0.1670 1.0878 0.3350 0.068 Uiso 0.43(2) 1 calc PR C 2
C47 C 0.2064(9) 0.9685(5) 0.4379(5) 0.049(3) Uani 1 1 d U . .
C48 C 0.2030(9) 0.9804(5) 0.4909(5) 0.058(3) Uani 1 1 d U . .
C49 C 0.1118(10) 0.9938(5) 0.4957(5) 0.075(4) Uani 1 1 d U . .
H49A H 0.0923 1.0151 0.4705 0.113 Uiso 1 1 calc R . .
H49B H 0.1105 1.0058 0.5288 0.113 Uiso 1 1 calc R . .
H49C H 0.0737 0.9691 0.4910 0.113 Uiso 1 1 calc R . .
C50 C 0.2639(10) 1.0164(5) 0.5056(5) 0.065(4) Uani 1 1 d U . .
H50A H 0.2457 1.0412 0.4852 0.097 Uiso 1 1 calc R . .
H50B H 0.3221 1.0082 0.5004 0.097 Uiso 1 1 calc R . .
H50C H 0.2637 1.0233 0.5406 0.097 Uiso 1 1 calc R . .
C51 C 0.2269(9) 0.9424(4) 0.5253(5) 0.061(4) Uani 1 1 d U . .
H51A H 0.2247 0.9508 0.5598 0.092 Uiso 1 1 calc R . .
H51B H 0.2851 0.9328 0.5221 0.092 Uiso 1 1 calc R . .
H51C H 0.1860 0.9193 0.5162 0.092 Uiso 1 1 calc R . .
C52 C 0.2884(8) 0.8165(5) 0.4056(5) 0.044(3) Uani 1 1 d U . .
C53 C 0.3328(11) 0.7901(6) 0.4490(6) 0.080(4) Uani 1 1 d U . .
C54 C 0.3409(17) 0.8156(8) 0.4946(7) 0.172(9) Uani 1 1 d U . .
H54A H 0.2879 0.8318 0.4954 0.258 Uiso 1 1 calc R . .
H54B H 0.3895 0.8351 0.4954 0.258 Uiso 1 1 calc R . .
H54C H 0.3507 0.7969 0.5236 0.258 Uiso 1 1 calc R . .
C55 C 0.2694(14) 0.7575(9) 0.4596(10) 0.205(11) Uani 1 1 d U . .
H55A H 0.2836 0.7480 0.4940 0.307 Uiso 1 1 calc R . .
H55B H 0.2716 0.7333 0.4372 0.307 Uiso 1 1 calc R . .
H55C H 0.2115 0.7696 0.4545 0.307 Uiso 1 1 calc R . .
C56 C 0.4164(12) 0.7738(6) 0.4422(7) 0.112(6) Uani 1 1 d U . .
H56A H 0.4452 0.7622 0.4737 0.169 Uiso 1 1 calc R . .
H56B H 0.4513 0.7967 0.4313 0.169 Uiso 1 1 calc R . .
H56C H 0.4094 0.7514 0.4170 0.169 Uiso 1 1 calc R . .
C57 C 0.2512(8) 0.7186(4) 0.0890(5) 0.036(3) Uani 1 1 d U D .
C58 C 0.2010(8) 0.6822(4) 0.0621(5) 0.044(3) Uani 1 1 d U . .
C59 C 0.1122(15) 0.6804(8) 0.0764(10) 0.063(7) Uiso 0.589(16) 1 d PU D 1
H59A H 0.0782 0.6589 0.0563 0.094 Uiso 0.589(16) 1 calc PR D 1
H59B H 0.0844 0.7080 0.0706 0.094 Uiso 0.589(16) 1 calc PR D 1
H59C H 0.1162 0.6730 0.1116 0.094 Uiso 0.589(16) 1 calc PR D 1
C60 C 0.1842(16) 0.6939(8) 0.0061(9) 0.069(8) Uiso 0.589(16) 1 d PU D 1
H60A H 0.1541 0.6706 -0.0127 0.103 Uiso 0.589(16) 1 calc PR D 1
H60B H 0.2391 0.6991 -0.0059 0.103 Uiso 0.589(16) 1 calc PR D 1
H60C H 0.1487 0.7195 0.0015 0.103 Uiso 0.589(16) 1 calc PR D 1
C61 C 0.2530(15) 0.6412(8) 0.0669(10) 0.062(7) Uiso 0.589(16) 1 d PU D 1
H61A H 0.3039 0.6445 0.0503 0.093 Uiso 0.589(16) 1 calc PR D 1
H61B H 0.2175 0.6180 0.0514 0.093 Uiso 0.589(16) 1 calc PR D 1
H61C H 0.2711 0.6349 0.1021 0.093 Uiso 0.589(16) 1 calc PR D 1
C59B C 0.117(2) 0.6999(12) 0.0341(14) 0.064(10) Uiso 0.411(16) 1 d PU D 2
H59D H 0.0856 0.6773 0.0146 0.096 Uiso 0.411(16) 1 calc PR D 2
H59E H 0.1302 0.7226 0.0119 0.096 Uiso 0.411(16) 1 calc PR D 2
H59F H 0.0818 0.7111 0.0579 0.096 Uiso 0.411(16) 1 calc PR D 2
C60B C 0.256(2) 0.6609(12) 0.0300(15) 0.070(10) Uiso 0.411(16) 1 d PU D 2
H60D H 0.3128 0.6554 0.0491 0.105 Uiso 0.411(16) 1 calc PR D 2
H60E H 0.2626 0.6792 0.0017 0.105 Uiso 0.411(16) 1 calc PR D 2
H60F H 0.2295 0.6342 0.0179 0.105 Uiso 0.411(16) 1 calc PR D 2
C61B C 0.180(2) 0.6534(11) 0.1026(13) 0.065(10) Uiso 0.411(16) 1 d PU D 2
H61D H 0.1378 0.6673 0.1206 0.098 Uiso 0.411(16) 1 calc PR D 2
H61E H 0.2322 0.6473 0.1256 0.098 Uiso 0.411(16) 1 calc PR D 2
H61F H 0.1553 0.6270 0.0880 0.098 Uiso 0.411(16) 1 calc PR D 2
C62 C 0.3732(12) 0.8246(4) 0.0349(6) 0.059(4) Uani 1 1 d U . .
C63 C 0.3750(13) 0.8179(6) -0.0193(6) 0.097(5) Uani 1 1 d U . .
C64 C 0.4543(16) 0.8275(11) -0.0322(8) 0.226(11) Uani 1 1 d U . .
H64A H 0.4916 0.8025 -0.0272 0.339 Uiso 1 1 calc R . .
H64B H 0.4803 0.8507 -0.0113 0.339 Uiso 1 1 calc R . .
H64C H 0.4476 0.8360 -0.0671 0.339 Uiso 1 1 calc R . .
C65 C 0.3300(16) 0.7807(7) -0.0363(7) 0.145(8) Uani 1 1 d U . .
H65A H 0.2735 0.7806 -0.0251 0.218 Uiso 1 1 calc R . .
H65B H 0.3628 0.7559 -0.0229 0.218 Uiso 1 1 calc R . .
H65C H 0.3226 0.7799 -0.0726 0.218 Uiso 1 1 calc R . .
C66 C 0.328(2) 0.8536(8) -0.0474(7) 0.190(9) Uani 1 1 d U . .
H66A H 0.2692 0.8554 -0.0389 0.284 Uiso 1 1 calc R . .
H66B H 0.3246 0.8486 -0.0831 0.284 Uiso 1 1 calc R . .
H66C H 0.3579 0.8802 -0.0386 0.284 Uiso 1 1 calc R . .
C67 C 0.5554(8) 0.7553(4) 0.1394(5) 0.050(3) Uani 1 1 d U . .
C68 C 0.6395(9) 0.7368(5) 0.1282(7) 0.072(4) Uani 1 1 d U . .
C69 C 0.7008(13) 0.7364(9) 0.1767(9) 0.170(8) Uani 1 1 d U . .
H69A H 0.6734 0.7223 0.2023 0.254 Uiso 1 1 calc R . .
H69B H 0.7152 0.7656 0.1870 0.254 Uiso 1 1 calc R . .
H69C H 0.7534 0.7212 0.1721 0.254 Uiso 1 1 calc R . .
C70 C 0.6786(12) 0.7661(6) 0.0950(8) 0.120(7) Uani 1 1 d U . .
H70A H 0.7322 0.7538 0.0870 0.180 Uiso 1 1 calc R . .
H70B H 0.6908 0.7933 0.1117 0.180 Uiso 1 1 calc R . .
H70C H 0.6385 0.7703 0.0643 0.180 Uiso 1 1 calc R . .
C71 C 0.6293(12) 0.6944(5) 0.1089(10) 0.151(8) Uani 1 1 d U . .
H71A H 0.6854 0.6834 0.1032 0.227 Uiso 1 1 calc R . .
H71B H 0.5899 0.6947 0.0776 0.227 Uiso 1 1 calc R . .
H71C H 0.6059 0.6763 0.1329 0.227 Uiso 1 1 calc R . .
C72 C 0.0723(8) 0.8472(4) 0.0804(4) 0.031(3) Uani 1 1 d U . .
C73 C -0.0056(7) 0.8527(4) 0.0400(4) 0.038(3) Uani 1 1 d U . .
C74 C -0.0364(9) 0.8982(4) 0.0374(5) 0.055(4) Uani 1 1 d U . .
H74A H -0.0543 0.9062 0.0691 0.082 Uiso 1 1 calc R . .
H74B H -0.0852 0.9011 0.0108 0.082 Uiso 1 1 calc R . .
H74C H 0.0105 0.9168 0.0306 0.082 Uiso 1 1 calc R . .
C75 C -0.0773(8) 0.8239(4) 0.0530(5) 0.050(3) Uani 1 1 d U . .
H75A H -0.0568 0.7946 0.0555 0.074 Uiso 1 1 calc R . .
H75B H -0.1272 0.8260 0.0271 0.074 Uiso 1 1 calc R . .
H75C H -0.0937 0.8327 0.0848 0.074 Uiso 1 1 calc R . .
C76 C 0.0204(8) 0.8389(4) -0.0103(4) 0.051(3) Uani 1 1 d U . .
H76A H 0.0675 0.8569 -0.0181 0.077 Uiso 1 1 calc R . .
H76B H -0.0291 0.8418 -0.0364 0.077 Uiso 1 1 calc R . .
H76C H 0.0393 0.8094 -0.0082 0.077 Uiso 1 1 calc R . .
C77 C -0.2092(10) 0.9354(5) 0.2780(7) 0.083(5) Uani 1 1 d U . .
C78 C -0.2998(9) 0.9386(7) 0.2641(9) 0.135(8) Uani 1 1 d U . .
H78A H -0.3279 0.9385 0.2939 0.203 Uiso 1 1 calc R . .
H78B H -0.3204 0.9146 0.2430 0.203 Uiso 1 1 calc R . .
H78C H -0.3135 0.9650 0.2458 0.203 Uiso 1 1 calc R . .
C79 C 0.4747(9) 1.0350(4) 0.3044(5) 0.048(3) Uani 1 1 d U . .
C80 C 0.5530(9) 1.0505(4) 0.3419(6) 0.065(4) Uani 1 1 d U . .
C81 C 0.6044(12) 1.0139(5) 0.3657(8) 0.120(7) Uani 1 1 d U . .
H81A H 0.6536 1.0246 0.3885 0.180 Uiso 1 1 calc R . .
H81B H 0.6251 0.9967 0.3399 0.180 Uiso 1 1 calc R . .
H81C H 0.5680 0.9966 0.3840 0.180 Uiso 1 1 calc R . .
C82 C 0.6152(11) 1.0732(5) 0.3092(7) 0.104(6) Uani 1 1 d U . .
H82A H 0.5853 1.0971 0.2915 0.156 Uiso 1 1 calc R . .
H82B H 0.6323 1.0530 0.2851 0.156 Uiso 1 1 calc R . .
H82C H 0.6665 1.0834 0.3307 0.156 Uiso 1 1 calc R . .
C83 C 0.5245(11) 1.0818(6) 0.3773(7) 0.108(6) Uani 1 1 d U . .
H83A H 0.5751 1.0941 0.3976 0.162 Uiso 1 1 calc R . .
H83B H 0.4887 1.0676 0.3988 0.162 Uiso 1 1 calc R . .
H83C H 0.4912 1.1042 0.3586 0.162 Uiso 1 1 calc R . .
C84 C 0.5150(9) 0.9940(5) 0.1502(6) 0.056(4) Uani 1 1 d U . .
C85 C 0.5321(10) 1.0308(6) 0.1163(7) 0.087(4) Uani 1 1 d U . .
C86 C 0.6141(13) 1.0486(7) 0.1339(10) 0.185(10) Uani 1 1 d U . .
H86A H 0.6489 1.0280 0.1549 0.277 Uiso 1 1 calc R . .
H86B H 0.6066 1.0741 0.1532 0.277 Uiso 1 1 calc R . .
H86C H 0.6433 1.0560 0.1056 0.277 Uiso 1 1 calc R . .
C87 C 0.532(2) 1.0116(8) 0.0652(9) 0.207(10) Uani 1 1 d U . .
H87A H 0.4964 1.0292 0.0405 0.310 Uiso 1 1 calc R . .
H87B H 0.5074 0.9830 0.0647 0.310 Uiso 1 1 calc R . .
H87C H 0.5905 1.0103 0.0576 0.310 Uiso 1 1 calc R . .
C88 C 0.4640(12) 1.0648(6) 0.1122(10) 0.147(8) Uani 1 1 d U . .
H88A H 0.4728 1.0845 0.0856 0.221 Uiso 1 1 calc R . .
H88B H 0.4679 1.0801 0.1437 0.221 Uiso 1 1 calc R . .
H88C H 0.4070 1.0518 0.1046 0.221 Uiso 1 1 calc R . .
N1S N 0.2173(13) 0.1211(7) 0.2560(9) 0.041(6) Uiso 0.50 1 d PU E 1
C1S C 0.2475(15) 0.1185(8) 0.2219(10) 0.041(6) Uiso 0.50 1 d PU E 1
C2S C 0.2815(16) 0.1113(8) 0.1854(9) 0.047(7) Uiso 0.50 1 d PU E 1
H2S1 H 0.3415 0.1029 0.1958 0.071 Uiso 0.50 1 calc PR E 1
H2S2 H 0.2796 0.1367 0.1648 0.071 Uiso 0.50 1 calc PR E 1
H2S3 H 0.2507 0.0883 0.1663 0.071 Uiso 0.50 1 calc PR E 1
N2S N 0.2893(15) 0.1409(8) 0.0476(10) 0.068(7) Uiso 0.50 1 d PU . .
C3S C 0.3056(14) 0.1262(7) 0.0147(9) 0.032(6) Uiso 0.50 1 d PU . .
C4S C 0.3309(16) 0.1103(9) -0.0232(10) 0.052(7) Uiso 0.50 1 d PU . .
H4S1 H 0.3645 0.1313 -0.0385 0.078 Uiso 0.50 1 calc PR . .
H4S2 H 0.2810 0.1018 -0.0470 0.078 Uiso 0.50 1 calc PR . .
H4S3 H 0.3668 0.0855 -0.0134 0.078 Uiso 0.50 1 calc PR . .
N3S N 0.7366(8) 0.8659(4) 0.1717(6) 0.096(5) Uani 1 1 d DU . .
C5S C 0.8052(8) 0.8723(4) 0.1729(6) 0.058(4) Uani 1 1 d DU . .
C6S C 0.8967(7) 0.8804(5) 0.1767(5) 0.065(4) Uani 1 1 d DU . .
H6S1 H 0.9173 0.8933 0.2089 0.098 Uiso 1 1 calc R . .
H6S2 H 0.9076 0.8996 0.1501 0.098 Uiso 1 1 calc R . .
H6S3 H 0.9271 0.8537 0.1737 0.098 Uiso 1 1 calc R . .
N4S N 0.8040(15) -0.0388(7) 0.1136(9) 0.140(8) Uani 1 1 d U . .
C7S C 0.8224(15) -0.0133(9) 0.1441(11) 0.114(8) Uani 1 1 d U . .
C8S C 0.8464(14) 0.0167(7) 0.1847(9) 0.138(8) Uani 1 1 d U . .
H8S1 H 0.8009 0.0177 0.2057 0.208 Uiso 1 1 calc R . .
H8S2 H 0.8541 0.0449 0.1710 0.208 Uiso 1 1 calc R . .
H8S3 H 0.9003 0.0076 0.2046 0.208 Uiso 1 1 calc R . .
N5S N -0.246(2) 0.1450(11) 0.2084(13) 0.129(12) Uiso 0.50 1 d PDU F 1
C9S C -0.196(2) 0.1642(10) 0.1983(12) 0.075(9) Uiso 0.50 1 d PDU F 1
C10S C -0.119(2) 0.1904(13) 0.2061(18) 0.119(13) Uiso 0.50 1 d PDU F 1
H10A H -0.0769 0.1779 0.2323 0.179 Uiso 0.50 1 calc PR F 1
H10B H -0.1338 0.2189 0.2160 0.179 Uiso 0.50 1 calc PR F 1
H10C H -0.0936 0.1919 0.1753 0.179 Uiso 0.50 1 calc PR F 1
N5T N -0.053(3) 0.1822(19) 0.2289(17) 0.199(18) Uiso 0.50 1 d PDU G 2
C9T C -0.068(3) 0.180(2) 0.1888(17) 0.180(19) Uiso 0.50 1 d PDU G 2
C10T C -0.033(3) 0.1905(15) 0.1426(16) 0.146(17) Uiso 0.50 1 d PDU G 2
H10D H -0.0494 0.2194 0.1322 0.218 Uiso 0.50 1 calc PR G 2
H10E H -0.0567 0.1706 0.1165 0.218 Uiso 0.50 1 calc PR G 2
H10F H 0.0295 0.1880 0.1486 0.218 Uiso 0.50 1 calc PR G 2
N6T N 0.0905(18) 0.2066(10) 0.1842(12) 0.107(10) Uiso 0.50 1 d PDU H 2
C11T C 0.1565(17) 0.2153(9) 0.1881(10) 0.054(7) Uiso 0.50 1 d PDU H 2
C12T C 0.231(2) 0.2046(13) 0.1608(15) 0.126(14) Uiso 0.50 1 d PDU H 2
H12A H 0.2412 0.1740 0.1624 0.188 Uiso 0.50 1 calc PR H 2
H12B H 0.2827 0.2194 0.1763 0.188 Uiso 0.50 1 calc PR H 2
H12C H 0.2172 0.2133 0.1260 0.188 Uiso 0.50 1 calc PR H 2
O1S O 0.2206(15) 0.1289(8) 0.2843(10) 0.094(8) Uiso 0.50 1 d P I 2

loop_
_atom_site_aniso_label
_atom_site_aniso_U_11
_atom_site_aniso_U_22
_atom_site_aniso_U_33
_atom_site_aniso_U_23
_atom_site_aniso_U_13
_atom_site_aniso_U_12
Fe1 0.0424(11) 0.0330(10) 0.0338(10) -0.0034(9) 0.0108(8) 0.0042(9)
Fe2 0.0518(11) 0.0290(10) 0.0259(10) 0.0001(9) 0.0002(8) 0.0018(9)
Fe3 0.0488(11) 0.0307(10) 0.0294(10) -0.0011(9) -0.0027(9) 0.0011(9)
Fe4 0.0308(10) 0.0240(9) 0.0336(10) 0.0024(8) -0.0001(8) 0.0015(8)
Fe5 0.0273(9) 0.0267(9) 0.0265(9) -0.0038(8) 0.0025(8) -0.0033(8)
Fe6 0.0351(10) 0.0294(10) 0.0378(11) -0.0055(9) 0.0134(8) -0.0040(8)
Fe7 0.0316(10) 0.0282(10) 0.0637(13) -0.0001(10) 0.0179(9) -0.0026(8)
Fe8 0.0307(10) 0.0276(10) 0.0554(12) -0.0061(9) 0.0151(9) -0.0022(8)
Fe9 0.0361(10) 0.0269(10) 0.0588(13) -0.0025(10) 0.0015(9) -0.0063(8)
P1 0.0300(18) 0.0315(19) 0.0297(19) 0.0001(16) 0.0058(15) -0.0023(15)
P2 0.0317(18) 0.0252(17) 0.0245(17) -0.0001(15) -0.0036(15) 0.0004(15)
P3 0.0282(18) 0.0282(18) 0.040(2) -0.0040(17) 0.0076(15) -0.0057(15)
P4 0.0306(18) 0.0204(17) 0.055(2) 0.0005(18) 0.0017(17) -0.0006(15)
P5 0.042(2) 0.0291(19) 0.037(2) -0.0006(17) -0.0128(16) -0.0006(17)
P6 0.0337(19) 0.0244(17) 0.040(2) 0.0018(17) 0.0081(16) -0.0040(15)
O1 0.041(5) 0.024(4) 0.031(5) 0.000(4) 0.002(4) 0.005(4)
O2 0.031(4) 0.021(4) 0.039(5) 0.000(4) 0.019(4) 0.001(3)
O3 0.037(4) 0.012(4) 0.025(4) -0.011(3) 0.005(4) -0.005(3)
O4 0.035(4) 0.027(4) 0.031(5) -0.006(4) 0.013(4) -0.002(4)
O5 0.026(4) 0.025(4) 0.019(4) -0.007(4) 0.003(3) -0.007(3)
O6 0.031(4) 0.026(4) 0.028(4) 0.001(4) -0.002(4) 0.001(4)
O7 0.021(4) 0.040(5) 0.028(4) 0.001(4) 0.000(3) 0.008(4)
O8 0.038(5) 0.026(4) 0.028(4) 0.001(4) 0.002(4) 0.004(4)
O9 0.031(4) 0.025(4) 0.028(4) -0.007(4) -0.001(4) -0.003(4)
O10 0.027(4) 0.026(4) 0.045(5) -0.003(4) 0.012(4) 0.006(4)
O11 0.032(4) 0.032(5) 0.034(5) 0.002(4) 0.008(4) -0.003(4)
O12 0.033(4) 0.018(4) 0.030(4) 0.007(4) 0.005(4) -0.004(3)
O13 0.031(4) 0.014(4) 0.061(6) 0.001(4) 0.001(4) -0.001(3)
O14 0.028(4) 0.036(5) 0.053(6) 0.005(4) 0.012(4) -0.002(4)
O15 0.020(4) 0.026(4) 0.054(5) -0.010(4) 0.003(4) 0.005(4)
O16 0.045(5) 0.022(4) 0.060(6) -0.004(4) 0.006(4) -0.008(4)
O17 0.039(5) 0.032(5) 0.025(4) 0.001(4) -0.009(4) 0.001(4)
O18 0.056(5) 0.020(4) 0.039(5) -0.006(4) -0.007(4) 0.005(4)
O19 0.033(5) 0.033(5) 0.049(5) 0.010(4) 0.005(4) -0.006(4)
O20 0.038(5) 0.035(5) 0.044(5) -0.007(4) 0.003(4) -0.010(4)
O21 0.021(4) 0.022(4) 0.035(5) -0.008(4) 0.004(3) -0.004(3)
O22 0.054(6) 0.040(5) 0.041(5) 0.000(4) 0.019(5) 0.006(5)
O23 0.055(6) 0.041(5) 0.044(6) -0.002(5) 0.016(5) 0.003(5)
O24 0.063(6) 0.030(5) 0.035(5) 0.007(4) 0.020(4) 0.003(5)
O25 0.062(6) 0.029(5) 0.027(5) -0.005(4) 0.007(4) 0.006(4)
O26 0.066(6) 0.044(6) 0.026(5) -0.004(5) -0.017(4) -0.002(5)
O27 0.062(6) 0.037(5) 0.034(5) -0.001(5) -0.010(4) -0.005(5)
O28 0.047(5) 0.024(5) 0.061(6) 0.019(5) 0.013(5) 0.001(4)
O29 0.065(6) 0.044(6) 0.032(5) 0.008(5) -0.001(5) 0.015(5)
O30 0.045(5) 0.024(5) 0.046(5) -0.011(4) 0.018(4) -0.001(4)
O31 0.048(6) 0.031(5) 0.071(7) -0.020(5) 0.023(5) -0.009(4)
O32 0.057(6) 0.051(6) 0.038(5) -0.004(5) 0.022(5) -0.017(5)
O33 0.052(6) 0.049(6) 0.067(7) -0.014(5) 0.029(5) -0.015(5)
O34 0.032(5) 0.033(5) 0.065(6) -0.007(5) 0.019(4) -0.007(4)
O35 0.037(5) 0.037(6) 0.091(8) 0.003(5) 0.023(5) 0.004(4)
O36 0.034(5) 0.047(5) 0.032(5) -0.016(4) 0.000(4) 0.006(4)
O37 0.030(5) 0.038(5) 0.032(5) -0.002(4) 0.006(4) 0.001(4)
O38 0.035(5) 0.036(5) 0.067(6) -0.004(5) -0.015(4) 0.004(4)
O39 0.045(6) 0.033(5) 0.072(7) -0.007(5) -0.020(5) 0.006(5)
O40 0.038(5) 0.034(5) 0.080(7) 0.014(5) 0.010(5) -0.002(4)
O41 0.053(6) 0.029(5) 0.104(8) 0.004(6) 0.029(6) 0.001(5)
O42 0.057(6) 0.032(5) 0.044(5) -0.004(4) -0.006(4) 0.001(4)
O43 0.044(5) 0.023(5) 0.102(8) 0.004(5) 0.020(5) 0.003(4)
O44 0.043(5) 0.027(5) 0.097(8) 0.001(5) 0.025(5) -0.001(4)
O45 0.042(5) 0.030(5) 0.063(6) -0.010(5) 0.004(4) -0.004(4)
O46 0.041(5) 0.032(5) 0.058(6) 0.000(5) 0.002(4) 0.003(4)
N1 0.039(5) 0.046(7) 0.071(8) 0.003(6) 0.013(6) 0.019(6)
C1 0.047(6) 0.025(6) 0.028(6) 0.001(5) 0.016(5) -0.008(5)
C2 0.059(7) 0.030(6) 0.026(6) -0.003(5) 0.009(5) -0.008(5)
C3 0.078(8) 0.037(7) 0.049(8) 0.007(6) 0.007(6) -0.015(6)
C4 0.069(8) 0.037(7) 0.062(8) 0.002(6) 0.017(6) -0.015(6)
C5 0.044(7) 0.055(7) 0.053(8) 0.009(6) 0.018(6) -0.016(6)
C6 0.052(6) 0.038(6) 0.043(7) 0.001(6) 0.015(5) -0.013(6)
C7 0.051(7) 0.035(6) 0.039(6) 0.005(6) 0.011(6) 0.004(6)
C8 0.100(10) 0.055(7) 0.044(7) 0.023(6) -0.010(7) -0.013(8)
C9 0.119(11) 0.069(8) 0.057(8) 0.030(7) -0.022(8) -0.019(9)
C10 0.117(11) 0.065(7) 0.086(9) 0.039(8) -0.023(9) 0.000(9)
C11 0.101(10) 0.043(7) 0.092(9) 0.020(7) -0.010(9) 0.007(8)
C12 0.058(8) 0.040(6) 0.061(7) 0.011(6) 0.002(7) 0.008(7)
C13 0.035(6) 0.017(5) 0.041(7) -0.008(5) 0.006(5) -0.003(5)
C14 0.037(6) 0.035(6) 0.050(7) 0.006(6) 0.011(5) 0.001(5)
C15 0.034(6) 0.049(7) 0.065(8) -0.005(6) 0.004(6) -0.006(6)
C16 0.047(7) 0.049(7) 0.082(9) -0.002(7) 0.005(6) -0.012(6)
C17 0.059(7) 0.028(6) 0.074(9) 0.003(6) 0.009(6) -0.020(6)
C18 0.053(7) 0.029(6) 0.051(7) 0.004(5) 0.009(6) -0.014(5)
C19 0.032(6) 0.027(7) 0.086(8) 0.001(7) -0.007(6) -0.007(6)
C20 0.035(6) 0.062(9) 0.104(9) 0.011(8) -0.002(6) -0.003(7)
C21 0.039(6) 0.079(10) 0.142(11) 0.020(10) -0.013(8) 0.004(8)
C22 0.057(7) 0.093(11) 0.130(11) 0.006(10) -0.034(8) 0.006(9)
C23 0.065(8) 0.080(10) 0.091(9) -0.002(8) -0.036(7) 0.001(9)
C24 0.045(6) 0.060(8) 0.076(8) 0.007(8) -0.022(6) -0.002(7)
C37 0.058(8) 0.033(7) 0.032(7) -0.003(6) 0.010(6) -0.003(7)
C38 0.066(7) 0.051(7) 0.048(7) -0.005(7) 0.029(6) -0.012(6)
C39 0.089(9) 0.134(14) 0.128(14) 0.054(13) 0.062(9) 0.026(10)
C40 0.130(13) 0.165(17) 0.047(7) 0.008(10) 0.024(8) -0.068(13)
C41 0.112(13) 0.067(8) 0.115(13) -0.011(9) 0.059(11) -0.029(8)
C42 0.070(9) 0.037(7) 0.038(8) 0.005(6) 0.026(7) 0.010(7)
C43 0.082(8) 0.043(7) 0.048(7) -0.005(6) 0.038(7) 0.014(6)
C44 0.192(18) 0.065(11) 0.098(13) 0.023(9) 0.041(14) 0.077(12)
C47 0.060(8) 0.049(9) 0.035(6) -0.004(6) 0.001(6) -0.013(7)
C48 0.078(8) 0.062(8) 0.033(6) -0.006(6) 0.009(7) -0.016(6)
C49 0.092(8) 0.084(12) 0.053(9) 0.004(9) 0.017(8) 0.006(8)
C50 0.094(10) 0.060(8) 0.036(8) 0.003(7) -0.006(8) -0.016(8)
C51 0.080(10) 0.063(8) 0.039(7) 0.000(7) 0.002(7) -0.015(7)
C52 0.033(7) 0.047(8) 0.049(8) 0.014(7) 0.000(6) 0.001(6)
C53 0.082(9) 0.094(11) 0.063(8) 0.051(7) 0.003(8) 0.015(7)
C54 0.23(2) 0.21(2) 0.056(9) 0.020(11) -0.026(13) 0.133(15)
C55 0.128(13) 0.22(2) 0.24(2) 0.208(16) -0.041(16) -0.028(14)
C56 0.120(11) 0.125(15) 0.090(13) 0.062(11) 0.008(11) 0.073(11)
C57 0.036(8) 0.034(8) 0.042(8) -0.016(6) 0.020(6) -0.007(6)
C58 0.043(7) 0.039(7) 0.055(7) -0.017(6) 0.022(6) -0.009(6)
C62 0.086(11) 0.039(8) 0.061(8) -0.018(7) 0.038(8) -0.043(8)
C63 0.135(11) 0.110(11) 0.064(9) -0.023(8) 0.068(9) -0.052(9)
C64 0.174(15) 0.44(3) 0.090(15) -0.080(19) 0.090(13) -0.142(16)
C65 0.22(2) 0.124(13) 0.097(14) -0.078(12) 0.052(15) -0.063(13)
C66 0.37(2) 0.152(15) 0.054(11) 0.003(12) 0.066(16) 0.016(18)
C67 0.033(6) 0.041(8) 0.080(10) 0.001(8) 0.024(6) -0.004(6)
C68 0.043(7) 0.045(7) 0.137(11) 0.009(8) 0.043(7) 0.010(7)
C69 0.085(12) 0.26(2) 0.161(15) 0.015(14) 0.016(10) 0.097(15)
C70 0.118(14) 0.081(11) 0.189(16) 0.011(12) 0.112(12) 0.005(11)
C71 0.103(13) 0.052(8) 0.33(2) -0.035(12) 0.125(14) 0.005(9)
C72 0.041(7) 0.029(7) 0.020(6) 0.009(6) -0.006(5) -0.008(6)
C73 0.041(6) 0.035(6) 0.035(6) 0.005(6) -0.005(5) -0.001(5)
C74 0.061(9) 0.044(6) 0.050(9) 0.009(7) -0.022(7) 0.003(6)
C75 0.049(7) 0.054(8) 0.043(8) 0.000(7) 0.000(6) -0.011(6)
C76 0.065(9) 0.061(9) 0.023(6) 0.002(6) -0.011(5) -0.012(7)
C77 0.048(6) 0.068(9) 0.131(12) -0.025(10) 0.009(9) 0.019(9)
C78 0.040(7) 0.129(16) 0.24(2) -0.057(17) 0.020(12) 0.022(11)
C79 0.050(8) 0.026(7) 0.064(9) 0.007(7) -0.010(6) -0.003(6)
C80 0.062(8) 0.039(7) 0.083(10) 0.004(6) -0.031(6) 0.001(6)
C81 0.128(14) 0.041(9) 0.154(17) 0.016(9) -0.103(12) -0.008(8)
C82 0.081(11) 0.064(11) 0.161(16) 0.004(10) -0.005(10) -0.031(9)
C83 0.104(13) 0.090(12) 0.113(13) -0.050(10) -0.039(9) -0.012(9)
C84 0.040(8) 0.045(8) 0.085(10) -0.002(7) 0.010(8) -0.020(7)
C85 0.068(8) 0.074(10) 0.128(11) 0.032(9) 0.046(9) -0.008(7)
C86 0.092(11) 0.158(19) 0.29(2) 0.152(17) -0.034(15) -0.068(11)
C87 0.39(3) 0.124(18) 0.110(12) 0.056(11) 0.064(17) 0.045(18)
C88 0.101(12) 0.093(13) 0.26(2) 0.090(13) 0.069(15) 0.017(10)
N3S 0.043(6) 0.053(8) 0.192(15) -0.017(9) 0.017(10) -0.014(7)
C5S 0.041(6) 0.036(8) 0.097(11) -0.002(8) 0.001(8) -0.010(7)
C6S 0.040(6) 0.093(12) 0.059(9) -0.021(9) -0.004(7) -0.017(8)
N4S 0.147(16) 0.111(18) 0.16(2) 0.038(12) 0.012(16) -0.017(14)
C7S 0.089(15) 0.10(2) 0.15(2) 0.047(12) 0.002(16) 0.012(15)
C8S 0.104(16) 0.13(2) 0.17(2) 0.023(14) -0.022(16) 0.006(15)

loop_
_atom_type_symbol
_atom_type_description
_atom_type_scat_dispersion_real
_atom_type_scat_dispersion_imag
_atom_type_scat_source
C C 0.0033 0.0016 'International Tables Vol C Tables 4.2.6.8 and 6.1.1.4'
H H 0.0000 0.0000 'International Tables Vol C Tables 4.2.6.8 and 6.1.1.4'
N N 0.0061 0.0033 'International Tables Vol C Tables 4.2.6.8 and 6.1.1.4'
O O 0.0106 0.0060 'International Tables Vol C Tables 4.2.6.8 and 6.1.1.4'
P P 0.1023 0.0942 'International Tables Vol C Tables 4.2.6.8 and 6.1.1.4'
Fe Fe 0.3463 0.8444 'International Tables Vol C Tables 4.2.6.8 and 6.1.1.4'

loop_
_geom_angle_atom_site_label_1
_geom_angle_atom_site_label_2
_geom_angle_atom_site_label_3
_geom_angle
_geom_angle_site_symmetry_1
_geom_angle_site_symmetry_3
_geom_angle_publ_flag
O1 Fe1 O4 96.3(3) . . ?
O1 Fe1 O7 93.4(3) . . ?
O4 Fe1 O7 95.3(3) . . ?
O1 Fe1 O23 94.9(3) . . ?
O4 Fe1 O23 87.1(3) . . ?
O7 Fe1 O23 171.1(3) . . ?
O1 Fe1 O24 99.5(3) . . ?
O4 Fe1 O24 162.4(3) . . ?
O7 Fe1 O24 91.6(3) . . ?
O23 Fe1 O24 83.8(3) . . ?
O1 Fe1 N1 179.0(4) . . ?
O4 Fe1 N1 84.5(3) . . ?
O7 Fe1 N1 87.1(3) . . ?
O23 Fe1 N1 84.5(4) . . ?
O24 Fe1 N1 79.7(4) . . ?
O1 Fe2 O26 90.8(3) . . ?
O1 Fe2 O22 96.3(3) . . ?
O26 Fe2 O22 93.8(4) . . ?
O1 Fe2 O29 177.0(3) . . ?
O26 Fe2 O29 86.2(3) . . ?
O22 Fe2 O29 83.8(4) . . ?
O1 Fe2 O6 94.4(3) . . ?
O26 Fe2 O6 171.7(3) . . ?
O22 Fe2 O6 92.0(3) . . ?
O29 Fe2 O6 88.6(3) . . ?
O1 Fe2 O17 97.0(3) . . ?
O26 Fe2 O17 96.6(3) . . ?
O22 Fe2 O17 163.0(3) . . ?
O29 Fe2 O17 83.4(3) . . ?
O6 Fe2 O17 76.4(3) . . ?
O1 Fe3 O18 101.7(3) . . ?
O1 Fe3 O25 100.7(3) . . ?
O18 Fe3 O25 157.3(3) . . ?
O1 Fe3 O27 88.4(3) . . ?
O18 Fe3 O27 89.2(3) . . ?
O25 Fe3 O27 87.8(3) . . ?
O1 Fe3 O8 89.2(3) . . ?
O18 Fe3 O8 93.6(3) . . ?
O25 Fe3 O8 90.3(3) . . ?
O27 Fe3 O8 176.6(3) . . ?
O1 Fe3 O42 176.8(3) . . ?
O18 Fe3 O42 79.6(3) . . ?
O25 Fe3 O42 77.9(3) . . ?
O27 Fe3 O42 88.7(3) . . ?
O8 Fe3 O42 93.6(3) . . ?
O15 Fe4 O3 94.3(3) . . ?
O15 Fe4 O11 99.9(3) . . ?
O3 Fe4 O11 92.7(3) . . ?
O15 Fe4 O28 88.9(3) . . ?
O3 Fe4 O28 173.0(3) . . ?
O11 Fe4 O28 92.9(3) . . ?
O15 Fe4 O17 97.8(3) . . ?
O3 Fe4 O17 87.6(3) . . ?
O11 Fe4 O17 162.2(3) . . ?
O28 Fe4 O17 85.8(3) . . ?
O15 Fe4 O6 172.1(3) . . ?
O3 Fe4 O6 88.6(3) . . ?
O11 Fe4 O6 87.2(3) . . ?
O28 Fe4 O6 87.4(3) . . ?
O17 Fe4 O6 75.0(3) . . ?
O3 Fe5 O9 93.2(3) . . ?
O3 Fe5 O5 92.4(3) . . ?
O9 Fe5 O5 100.3(3) . . ?
O3 Fe5 O37 173.3(3) . . ?
O9 Fe5 O37 90.1(3) . . ?
O5 Fe5 O37 92.7(3) . . ?
O3 Fe5 O12 88.2(3) . . ?
O9 Fe5 O12 172.7(3) . . ?
O5 Fe5 O12 86.8(3) . . ?
O37 Fe5 O12 87.8(3) . . ?
O3 Fe5 O21 87.4(3) . . ?
O9 Fe5 O21 97.9(3) . . ?
O5 Fe5 O21 161.8(3) . . ?
O37 Fe5 O21 86.3(3) . . ?
O12 Fe5 O21 75.0(3) . . ?
O2 Fe6 O30 96.5(3) . . ?
O2 Fe6 O32 91.1(3) . . ?
O30 Fe6 O32 95.4(3) . . ?
O2 Fe6 O36 175.7(3) . . ?
O30 Fe6 O36 83.2(3) . . ?
O32 Fe6 O36 84.7(3) . . ?
O2 Fe6 O12 95.0(3) . . ?
O30 Fe6 O12 91.8(3) . . ?
O32 Fe6 O12 170.0(3) . . ?
O36 Fe6 O12 89.3(3) . . ?
O2 Fe6 O21 98.1(3) . . ?
O30 Fe6 O21 161.5(3) . . ?
O32 Fe6 O21 95.6(3) . . ?
O36 Fe6 O21 83.0(3) . . ?
O12 Fe6 O21 75.7(3) . . ?
O2 Fe7 O19 102.4(3) . . ?
O2 Fe7 O35 99.0(3) . . ?
O19 Fe7 O35 157.9(3) . . ?
O2 Fe7 O13 90.2(3) . . ?
O19 Fe7 O13 94.5(3) . . ?
O35 Fe7 O13 90.7(3) . . ?
O2 Fe7 O33 89.5(3) . . ?
O19 Fe7 O33 86.3(4) . . ?
O35 Fe7 O33 88.6(4) . . ?
O13 Fe7 O33 179.2(4) . . ?
O2 Fe7 O44 176.3(3) . . ?
O19 Fe7 O44 80.3(3) . . ?
O35 Fe7 O44 78.1(3) . . ?
O13 Fe7 O44 92.1(3) . . ?
O33 Fe7 O44 88.1(4) . . ?
O2 Fe8 O14 91.7(3) . . ?
O2 Fe8 O10 97.0(3) . . ?
O14 Fe8 O10 93.4(3) . . ?
O2 Fe8 O34 97.5(3) . . ?
O14 Fe8 O34 94.0(3) . . ?
O10 Fe8 O34 163.5(3) . . ?
O2 Fe8 O31 96.1(3) . . ?
O14 Fe8 O31 172.2(3) . . ?
O10 Fe8 O31 85.4(3) . . ?
O34 Fe8 O31 85.3(3) . . ?
O2 Fe8 O43 176.1(3) . . ?
O14 Fe8 O43 84.4(3) . . ?
O10 Fe8 O43 83.1(3) . . ?
O34 Fe8 O43 83.0(3) . . ?
O31 Fe8 O43 87.8(4) . . ?
O16 Fe9 O20 85.8(3) . . ?
O16 Fe9 O40 173.2(3) . . ?
O20 Fe9 O40 93.1(3) . . ?
O16 Fe9 O38 92.0(3) . . ?
O20 Fe9 O38 173.5(3) . . ?
O40 Fe9 O38 89.7(4) . . ?
O16 Fe9 O46 97.8(3) . . ?
O20 Fe9 O46 85.7(3) . . ?
O40 Fe9 O46 88.7(3) . . ?
O38 Fe9 O46 88.5(3) . . ?
O16 Fe9 O45 85.9(3) . . ?
O20 Fe9 O45 96.8(3) . . ?
O40 Fe9 O45 87.6(3) . . ?
O38 Fe9 O45 89.2(3) . . ?
O46 Fe9 O45 175.7(3) . . ?
O4 P1 O5 111.7(4) . . ?
O4 P1 O6 110.2(4) . . ?
O5 P1 O6 112.4(4) . . ?
O4 P1 C1 105.7(5) . . ?
O5 P1 C1 110.6(5) . . ?
O6 P1 C1 105.9(5) . . ?
O9 P2 O7 113.4(4) . . ?
O9 P2 O8 112.5(4) . . ?
O7 P2 O8 111.2(4) . . ?
O9 P2 C7 106.5(5) . . ?
O7 P2 C7 106.0(5) . . ?
O8 P2 C7 106.7(5) . . ?
O10 P3 O11 112.3(4) . . ?
O10 P3 O12 110.7(4) . . ?
O11 P3 O12 111.5(4) . . ?
O10 P3 C13 106.2(5) . . ?
O11 P3 C13 110.5(5) . . ?
O12 P3 C13 105.3(5) . . ?
O14 P4 O15 112.7(4) . . ?
O14 P4 O13 112.1(5) . . ?
O15 P4 O13 112.7(4) . . ?
O14 P4 C19 105.6(5) . . ?
O15 P4 C19 105.7(6) . . ?
O13 P4 C19 107.5(5) . . ?
O16 P5 O18 113.0(5) . . ?
O16 P5 O17 109.3(4) . . ?
O18 P5 O17 110.3(4) . . ?
O16 P5 C25 103.3(7) . . ?
O18 P5 C25 115.0(7) . . ?
O17 P5 C25 105.4(6) . . ?
O16 P5 C25B 117.2(8) . . ?
O18 P5 C25B 100.7(8) . . ?
O17 P5 C25B 105.8(8) . . ?
C25 P5 C25B 16.1(8) . . ?
O20 P6 O19 113.5(5) . . ?
O20 P6 O21 110.8(4) . . ?
O19 P6 O21 108.8(4) . . ?
O20 P6 C31 107.6(5) . . ?
O19 P6 C31 108.6(5) . . ?
O21 P6 C31 107.4(5) . . ?
O20 P6 C31B 116.3(11) . . ?
O19 P6 C31B 103.8(10) . . ?
O21 P6 C31B 102.8(10) . . ?
C31 P6 C31B 8.8(12) . . ?
Fe1 O1 Fe2 121.1(4) . . ?
Fe1 O1 Fe3 118.6(4) . . ?
Fe2 O1 Fe3 119.6(4) . . ?
Fe7 O2 Fe6 119.2(4) . . ?
Fe7 O2 Fe8 120.9(4) . . ?
Fe6 O2 Fe8 119.6(4) . . ?
Fe5 O3 Fe4 131.1(4) . . ?
Fe5 O3 H3O 114.5 . . ?
Fe4 O3 H3O 114.5 . . ?
P1 O4 Fe1 136.1(4) . . ?
P1 O5 Fe5 137.6(4) . . ?
P1 O6 Fe2 127.5(4) . . ?
P1 O6 Fe4 125.3(4) . . ?
Fe2 O6 Fe4 102.3(3) . . ?
P2 O7 Fe1 133.7(4) . . ?
P2 O8 Fe3 129.7(4) . . ?
P2 O9 Fe5 151.6(5) . . ?
P3 O10 Fe8 135.3(5) . . ?
P3 O11 Fe4 137.8(5) . . ?
P3 O12 Fe6 126.7(4) . . ?
P3 O12 Fe5 126.5(4) . . ?
Fe6 O12 Fe5 103.3(3) . . ?
P4 O13 Fe7 130.1(4) . . ?
P4 O14 Fe8 136.0(5) . . ?
P4 O15 Fe4 149.3(5) . . ?
P5 O16 Fe9 142.3(5) . . ?
P5 O17 Fe4 129.1(4) . . ?
P5 O17 Fe2 125.7(4) . . ?
Fe4 O17 Fe2 101.9(3) . . ?
P5 O18 Fe3 134.0(5) . . ?
P6 O19 Fe7 134.9(5) . . ?
P6 O20 Fe9 143.5(5) . . ?
P6 O21 Fe5 128.9(4) . . ?
P6 O21 Fe6 126.5(4) . . ?
Fe5 O21 Fe6 101.3(3) . . ?
C37 O22 Fe2 133.9(8) . . ?
C37 O23 Fe1 125.0(8) . . ?
C42 O24 Fe1 128.0(8) . . ?
C42 O25 Fe3 130.6(8) . . ?
C47 O26 Fe2 132.9(8) . . ?
C47 O27 Fe3 125.7(8) . . ?
C52 O28 Fe4 128.6(8) . . ?
C52 O29 Fe2 133.3(9) . . ?
C57 O30 Fe6 137.5(8) . . ?
C57 O31 Fe8 123.4(7) . . ?
C62 O32 Fe6 131.8(10) . . ?
C62 O33 Fe7 125.7(9) . . ?
C67 O34 Fe8 129.2(8) . . ?
C67 O35 Fe7 131.9(8) . . ?
C72 O36 Fe6 133.3(7) . . ?
C72 O37 Fe5 129.3(7) . . ?
C79 O38 Fe9 133.5(8) . . ?
C84 O40 Fe9 134.7(9) . . ?
C77 N1 Fe1 169.5(13) . . ?
C2 C1 C6 116.7(11) . . ?
C2 C1 P1 122.6(9) . . ?
C6 C1 P1 120.7(9) . . ?
C1 C2 C3 124.3(12) . . ?
C1 C2 H2 117.9 . . ?
C3 C2 H2 117.9 . . ?
C4 C3 C2 116.7(13) . . ?
C4 C3 H3 121.7 . . ?
C2 C3 H3 121.7 . . ?
C3 C4 C5 121.9(13) . . ?
C3 C4 H4 119.0 . . ?
C5 C4 H4 119.0 . . ?
C4 C5 C6 119.4(13) . . ?
C4 C5 H5 120.3 . . ?
C6 C5 H5 120.3 . . ?
C1 C6 C5 121.0(12) . . ?
C1 C6 H6 119.5 . . ?
C5 C6 H6 119.5 . . ?
C12 C7 C8 118.7(13) . . ?
C12 C7 P2 121.5(10) . . ?
C8 C7 P2 119.8(10) . . ?
C9 C8 C7 120.4(15) . . ?
C9 C8 H8 119.8 . . ?
C7 C8 H8 119.8 . . ?
C8 C9 C10 120.8(16) . . ?
C8 C9 H9 119.6 . . ?
C10 C9 H9 119.6 . . ?
C9 C10 C11 119.9(16) . . ?
C9 C10 H10 120.1 . . ?
C11 C10 H10 120.1 . . ?
C12 C11 C10 118.4(16) . . ?
C12 C11 H11 120.8 . . ?
C10 C11 H11 120.8 . . ?
C7 C12 C11 121.7(14) . . ?
C7 C12 H12 119.1 . . ?
C11 C12 H12 119.1 . . ?
C14 C13 C18 119.0(11) . . ?
C14 C13 P3 121.6(9) . . ?
C18 C13 P3 119.2(9) . . ?
C13 C14 C15 122.0(12) . . ?
C13 C14 H14 119.0 . . ?
C15 C14 H14 119.0 . . ?
C16 C15 C14 117.2(13) . . ?
C16 C15 H15 121.4 . . ?
C14 C15 H15 121.4 . . ?
C15 C16 C17 122.0(13) . . ?
C15 C16 H16 119.0 . . ?
C17 C16 H16 119.0 . . ?
C16 C17 C18 120.8(13) . . ?
C16 C17 H17 119.6 . . ?
C18 C17 H17 119.6 . . ?
C17 C18 C13 119.0(12) . . ?
C17 C18 H18 120.5 . . ?
C13 C18 H18 120.5 . . ?
C24 C19 C20 119.5(13) . . ?
C24 C19 P4 120.5(10) . . ?
C20 C19 P4 119.5(12) . . ?
C21 C20 C19 119.6(16) . . ?
C21 C20 H20 120.2 . . ?
C19 C20 H20 120.2 . . ?
C22 C21 C20 119.9(17) . . ?
C22 C21 H21 120.0 . . ?
C20 C21 H21 120.0 . . ?
C23 C22 C21 120.7(16) . . ?
C23 C22 H22 119.7 . . ?
C21 C22 H22 119.7 . . ?
C22 C23 C24 118.9(18) . . ?
C22 C23 H23 120.5 . . ?
C24 C23 H23 120.5 . . ?
C19 C24 C23 121.1(15) . . ?
C19 C24 H24 119.4 . . ?
C23 C24 H24 119.4 . . ?
C26 C25 C30 120.0 . . ?
C26 C25 P5 124.4(9) . . ?
C30 C25 P5 115.6(9) . . ?
C27 C26 C25 120.0 . . ?
C27 C26 H26 120.0 . . ?
C25 C26 H26 120.0 . . ?
C26 C27 C28 120.0 . . ?
C26 C27 H27 120.0 . . ?
C28 C27 H27 120.0 . . ?
C27 C28 C29 120.0 . . ?
C27 C28 H28 120.0 . . ?
C29 C28 H28 120.0 . . ?
C28 C29 C30 120.0 . . ?
C28 C29 H29 120.0 . . ?
C30 C29 H29 120.0 . . ?
C29 C30 C25 120.0 . . ?
C29 C30 H30 120.0 . . ?
C25 C30 H30 120.0 . . ?
C26B C25B C30B 120.0 . . ?
C26B C25B P5 116.0(12) . . ?
C30B C25B P5 123.8(12) . . ?
C27B C26B C25B 120.0 . . ?
C27B C26B H26B 120.0 . . ?
C25B C26B H26B 120.0 . . ?
C28B C27B C26B 120.0 . . ?
C28B C27B H27B 120.0 . . ?
C26B C27B H27B 120.0 . . ?
C29B C28B C27B 120.0 . . ?
C29B C28B H28B 120.0 . . ?
C27B C28B H28B 120.0 . . ?
C28B C29B C30B 120.0 . . ?
C28B C29B H29B 120.0 . . ?
C30B C29B H29B 120.0 . . ?
C29B C30B C25B 120.0 . . ?
C29B C30B H30B 120.0 . . ?
C25B C30B H30B 120.0 . . ?
C32 C31 C36 120.0 . . ?
C32 C31 P6 120.3(7) . . ?
C36 C31 P6 119.7(7) . . ?
C31 C32 C33 120.0 . . ?
C31 C32 H32 120.0 . . ?
C33 C32 H32 120.0 . . ?
C34 C33 C32 120.0 . . ?
C34 C33 H33 120.0 . . ?
C32 C33 H33 120.0 . . ?
C33 C34 C35 120.0 . . ?
C33 C34 H34 120.0 . . ?
C35 C34 H34 120.0 . . ?
C36 C35 C34 120.0 . . ?
C36 C35 H35 120.0 . . ?
C34 C35 H35 120.0 . . ?
C35 C36 C31 120.0 . . ?
C35 C36 H36 120.0 . . ?
C31 C36 H36 120.0 . . ?
C32B C31B C36B 120.0 . . ?
C32B C31B P6 120.2(17) . . ?
C36B C31B P6 119.3(17) . . ?
C31B C32B C33B 120.0 . . ?
C31B C32B H32B 120.0 . . ?
C33B C32B H32B 120.0 . . ?
C34B C33B C32B 120.0 . . ?
C34B C33B H33B 120.0 . . ?
C32B C33B H33B 120.0 . . ?
C33B C34B C35B 120.0 . . ?
C33B C34B H34B 120.0 . . ?
C35B C34B H34B 120.0 . . ?
C36B C35B C34B 120.0 . . ?
C36B C35B H35B 120.0 . . ?
C34B C35B H35B 120.0 . . ?
C35B C36B C31B 120.0 . . ?
C35B C36B H36B 120.0 . . ?
C31B C36B H36B 120.0 . . ?
O22 C37 O23 126.8(12) . . ?
O22 C37 C38 116.4(12) . . ?
O23 C37 C38 116.6(12) . . ?
C40 C38 C41 113.2(15) . . ?
C40 C38 C39 109.9(14) . . ?
C41 C38 C39 107.1(14) . . ?
C40 C38 C37 109.4(12) . . ?
C41 C38 C37 106.7(11) . . ?
C39 C38 C37 110.4(12) . . ?
C38 C39 H39A 109.5 . . ?
C38 C39 H39B 109.5 . . ?
H39A C39 H39B 109.5 . . ?
C38 C39 H39C 109.5 . . ?
H39A C39 H39C 109.5 . . ?
H39B C39 H39C 109.5 . . ?
C38 C40 H40A 109.5 . . ?
C38 C40 H40B 109.5 . . ?
H40A C40 H40B 109.5 . . ?
C38 C40 H40C 109.5 . . ?
H40A C40 H40C 109.5 . . ?
H40B C40 H40C 109.5 . . ?
C38 C41 H41A 109.5 . . ?
C38 C41 H41B 109.5 . . ?
H41A C41 H41B 109.5 . . ?
C38 C41 H41C 109.5 . . ?
H41A C41 H41C 109.5 . . ?
H41B C41 H41C 109.5 . . ?
O24 C42 O25 124.9(12) . . ?
O24 C42 C43 118.7(12) . . ?
O25 C42 C43 116.3(12) . . ?
C45B C43 C46 59.3(18) . . ?
C45B C43 C44 133(2) . . ?
C46 C43 C44 125.6(17) . . ?
C45B C43 C42 107(2) . . ?
C46 C43 C42 113.1(15) . . ?
C44 C43 C42 109.7(11) . . ?
C45B C43 C46B 104(2) . . ?
C46 C43 C46B 45.3(14) . . ?
C44 C43 C46B 90.4(16) . . ?
C42 C43 C46B 108.2(15) . . ?
C45B C43 C45 47.8(18) . . ?
C46 C43 C45 103.8(16) . . ?
C44 C43 C45 94.3(14) . . ?
C42 C43 C45 106.7(13) . . ?
C46B C43 C45 140.9(15) . . ?
C43 C44 H44A 109.5 . . ?
C43 C44 H44B 109.5 . . ?
H44A C44 H44B 109.5 . . ?
C43 C44 H44C 109.5 . . ?
H44A C44 H44C 109.5 . . ?
H44B C44 H44C 109.5 . . ?
C43 C45 H45A 109.5 . . ?
C43 C45 H45B 109.5 . . ?
C43 C45 H45C 109.5 . . ?
C43 C46 H46A 109.5 . . ?
C43 C46 H46B 109.5 . . ?
C43 C46 H46C 109.5 . . ?
C43 C45B H45D 109.5 . . ?
C43 C45B H45E 109.5 . . ?
H45D C45B H45E 109.5 . . ?
C43 C45B H45F 109.5 . . ?
H45D C45B H45F 109.5 . . ?
H45E C45B H45F 109.5 . . ?
C43 C46B H46D 109.5 . . ?
C43 C46B H46E 109.5 . . ?
H46D C46B H46E 109.5 . . ?
C43 C46B H46F 109.5 . . ?
H46D C46B H46F 109.5 . . ?
H46E C46B H46F 109.5 . . ?
O26 C47 O27 124.0(12) . . ?
O26 C47 C48 118.9(13) . . ?
O27 C47 C48 117.0(13) . . ?
C47 C48 C50 109.6(11) . . ?
C47 C48 C49 108.6(12) . . ?
C50 C48 C49 109.8(13) . . ?
C47 C48 C51 110.5(12) . . ?
C50 C48 C51 109.9(12) . . ?
C49 C48 C51 108.3(12) . . ?
C48 C49 H49A 109.5 . . ?
C48 C49 H49B 109.5 . . ?
H49A C49 H49B 109.5 . . ?
C48 C49 H49C 109.5 . . ?
H49A C49 H49C 109.5 . . ?
H49B C49 H49C 109.5 . . ?
C48 C50 H50A 109.5 . . ?
C48 C50 H50B 109.5 . . ?
H50A C50 H50B 109.5 . . ?
C48 C50 H50C 109.5 . . ?
H50A C50 H50C 109.5 . . ?
H50B C50 H50C 109.5 . . ?
C48 C51 H51A 109.5 . . ?
C48 C51 H51B 109.5 . . ?
H51A C51 H51B 109.5 . . ?
C48 C51 H51C 109.5 . . ?
H51A C51 H51C 109.5 . . ?
H51B C51 H51C 109.5 . . ?
O29 C52 O28 126.2(12) . . ?
O29 C52 C53 118.6(14) . . ?
O28 C52 C53 115.2(13) . . ?
C56 C53 C54 109.5(17) . . ?
C56 C53 C55 115.0(18) . . ?
C54 C53 C55 101.1(19) . . ?
C56 C53 C52 114.6(13) . . ?
C54 C53 C52 109.2(15) . . ?
C55 C53 C52 106.6(14) . . ?
C53 C54 H54A 109.5 . . ?
C53 C54 H54B 109.5 . . ?
H54A C54 H54B 109.5 . . ?
C53 C54 H54C 109.5 . . ?
H54A C54 H54C 109.5 . . ?
H54B C54 H54C 109.5 . . ?
C53 C55 H55A 109.5 . . ?
C53 C55 H55B 109.5 . . ?
H55A C55 H55B 109.5 . . ?
C53 C55 H55C 109.5 . . ?
H55A C55 H55C 109.5 . . ?
H55B C55 H55C 109.5 . . ?
C53 C56 H56A 109.5 . . ?
C53 C56 H56B 109.5 . . ?
H56A C56 H56B 109.5 . . ?
C53 C56 H56C 109.5 . . ?
H56A C56 H56C 109.5 . . ?
H56B C56 H56C 109.5 . . ?
O30 C57 O31 124.2(11) . . ?
O30 C57 C58 118.7(12) . . ?
O31 C57 C58 117.1(11) . . ?
C60B C58 C59 141(2) . . ?
C60B C58 C61B 112(2) . . ?
C59 C58 C61B 58.2(16) . . ?
C60B C58 C57 108.7(17) . . ?
C59 C58 C57 109.8(13) . . ?
C61B C58 C57 105.0(17) . . ?
C60B C58 C61 46.6(16) . . ?
C59 C58 C61 116.8(16) . . ?
C61B C58 C61 66.3(17) . . ?
C57 C58 C61 111.5(14) . . ?
C60B C58 C59B 114(2) . . ?
C59 C58 C59B 51.6(15) . . ?
C61B C58 C59B 109(2) . . ?
C57 C58 C59B 108.1(17) . . ?
C61 C58 C59B 140.0(19) . . ?
C60B C58 C60 63.8(18) . . ?
C59 C58 C60 103.4(15) . . ?
C61B C58 C60 147.2(19) . . ?
C57 C58 C60 107.0(13) . . ?
C61 C58 C60 107.4(16) . . ?
C59B C58 C60 54.0(16) . . ?
C58 C59 H59A 109.5 . . ?
C58 C59 H59B 109.5 . . ?
C58 C59 H59C 109.5 . . ?
C58 C60 H60A 109.5 . . ?
C58 C60 H60B 109.5 . . ?
C58 C60 H60C 109.5 . . ?
C58 C61 H61A 109.5 . . ?
C58 C61 H61B 109.5 . . ?
C58 C61 H61C 109.5 . . ?
C58 C59B H59D 109.5 . . ?
C58 C59B H59E 109.5 . . ?
H59D C59B H59E 109.5 . . ?
C58 C59B H59F 109.5 . . ?
H59D C59B H59F 109.5 . . ?
H59E C59B H59F 109.5 . . ?
C58 C60B H60D 109.5 . . ?
C58 C60B H60E 109.5 . . ?
H60D C60B H60E 109.5 . . ?
C58 C60B H60F 109.5 . . ?
H60D C60B H60F 109.5 . . ?
H60E C60B H60F 109.5 . . ?
C58 C61B H61D 109.5 . . ?
C58 C61B H61E 109.5 . . ?
H61D C61B H61E 109.5 . . ?
C58 C61B H61F 109.5 . . ?
H61D C61B H61F 109.5 . . ?
H61E C61B H61F 109.5 . . ?
O33 C62 O32 125.5(13) . . ?
O33 C62 C63 118.8(15) . . ?
O32 C62 C63 115.6(16) . . ?
C64 C63 C65 122(2) . . ?
C64 C63 C62 111.5(17) . . ?
C65 C63 C62 111.1(15) . . ?
C64 C63 C66 96(2) . . ?
C65 C63 C66 106(2) . . ?
C62 C63 C66 108.5(16) . . ?
C63 C64 H64A 109.5 . . ?
C63 C64 H64B 109.5 . . ?
H64A C64 H64B 109.5 . . ?
C63 C64 H64C 109.5 . . ?
H64A C64 H64C 109.5 . . ?
H64B C64 H64C 109.5 . . ?
C63 C65 H65A 109.5 . . ?
C63 C65 H65B 109.5 . . ?
H65A C65 H65B 109.5 . . ?
C63 C65 H65C 109.5 . . ?
H65A C65 H65C 109.5 . . ?
H65B C65 H65C 109.5 . . ?
C63 C66 H66A 109.5 . . ?
C63 C66 H66B 109.5 . . ?
H66A C66 H66B 109.5 . . ?
C63 C66 H66C 109.5 . . ?
H66A C66 H66C 109.5 . . ?
H66B C66 H66C 109.5 . . ?
O34 C67 O35 124.1(11) . . ?
O34 C67 C68 119.1(12) . . ?
O35 C67 C68 116.6(11) . . ?
C71 C68 C70 112.9(17) . . ?
C71 C68 C69 109.5(18) . . ?
C70 C68 C69 105.6(17) . . ?
C71 C68 C67 112.2(13) . . ?
C70 C68 C67 109.3(13) . . ?
C69 C68 C67 106.9(14) . . ?
C68 C69 H69A 109.5 . . ?
C68 C69 H69B 109.5 . . ?
H69A C69 H69B 109.5 . . ?
C68 C69 H69C 109.5 . . ?
H69A C69 H69C 109.5 . . ?
H69B C69 H69C 109.5 . . ?
C68 C70 H70A 109.5 . . ?
C68 C70 H70B 109.5 . . ?
H70A C70 H70B 109.5 . . ?
C68 C70 H70C 109.5 . . ?
H70A C70 H70C 109.5 . . ?
H70B C70 H70C 109.5 . . ?
C68 C71 H71A 109.5 . . ?
C68 C71 H71B 109.5 . . ?
H71A C71 H71B 109.5 . . ?
C68 C71 H71C 109.5 . . ?
H71A C71 H71C 109.5 . . ?
H71B C71 H71C 109.5 . . ?
O36 C72 O37 126.1(10) . . ?
O36 C72 C73 118.6(11) . . ?
O37 C72 C73 115.3(11) . . ?
C74 C73 C75 109.5(10) . . ?
C74 C73 C72 111.0(10) . . ?
C75 C73 C72 107.8(10) . . ?
C74 C73 C76 110.3(11) . . ?
C75 C73 C76 109.6(10) . . ?
C72 C73 C76 108.5(10) . . ?
C73 C74 H74A 109.5 . . ?
C73 C74 H74B 109.5 . . ?
H74A C74 H74B 109.5 . . ?
C73 C74 H74C 109.5 . . ?
H74A C74 H74C 109.5 . . ?
H74B C74 H74C 109.5 . . ?
C73 C75 H75A 109.5 . . ?
C73 C75 H75B 109.5 . . ?
H75A C75 H75B 109.5 . . ?
C73 C75 H75C 109.5 . . ?
H75A C75 H75C 109.5 . . ?
H75B C75 H75C 109.5 . . ?
C73 C76 H76A 109.5 . . ?
C73 C76 H76B 109.5 . . ?
H76A C76 H76B 109.5 . . ?
C73 C76 H76C 109.5 . . ?
H76A C76 H76C 109.5 . . ?
H76B C76 H76C 109.5 . . ?
N1 C77 C78 173(2) . . ?
C77 C78 H78A 109.5 . . ?
C77 C78 H78B 109.5 . . ?
H78A C78 H78B 109.5 . . ?
C77 C78 H78C 109.5 . . ?
H78A C78 H78C 109.5 . . ?
H78B C78 H78C 109.5 . . ?
O39 C79 O38 125.2(12) . . ?
O39 C79 C80 118.9(12) . . ?
O38 C79 C80 115.8(12) . . ?
C83 C80 C81 115.2(16) . . ?
C83 C80 C79 110.4(13) . . ?
C81 C80 C79 111.4(12) . . ?
C83 C80 C82 109.2(14) . . ?
C81 C80 C82 104.7(14) . . ?
C79 C80 C82 105.4(13) . . ?
C80 C81 H81A 109.5 . . ?
C80 C81 H81B 109.5 . . ?
H81A C81 H81B 109.5 . . ?
C80 C81 H81C 109.5 . . ?
H81A C81 H81C 109.5 . . ?
H81B C81 H81C 109.5 . . ?
C80 C82 H82A 109.5 . . ?
C80 C82 H82B 109.5 . . ?
H82A C82 H82B 109.5 . . ?
C80 C82 H82C 109.5 . . ?
H82A C82 H82C 109.5 . . ?
H82B C82 H82C 109.5 . . ?
C80 C83 H83A 109.5 . . ?
C80 C83 H83B 109.5 . . ?
H83A C83 H83B 109.5 . . ?
C80 C83 H83C 109.5 . . ?
H83A C83 H83C 109.5 . . ?
H83B C83 H83C 109.5 . . ?
O40 C84 O41 125.3(14) . . ?
O40 C84 C85 116.2(14) . . ?
O41 C84 C85 118.5(13) . . ?
C86 C85 C88 109.9(18) . . ?
C86 C85 C87 111(2) . . ?
C88 C85 C87 108(2) . . ?
C86 C85 C84 109.1(16) . . ?
C88 C85 C84 113.6(13) . . ?
C87 C85 C84 105.8(16) . . ?
C85 C86 H86A 109.5 . . ?
C85 C86 H86B 109.5 . . ?
H86A C86 H86B 109.5 . . ?
C85 C86 H86C 109.5 . . ?
H86A C86 H86C 109.5 . . ?
H86B C86 H86C 109.5 . . ?
C85 C87 H87A 109.5 . . ?
C85 C87 H87B 109.5 . . ?
H87A C87 H87B 109.5 . . ?
C85 C87 H87C 109.5 . . ?
H87A C87 H87C 109.5 . . ?
H87B C87 H87C 109.5 . . ?
C85 C88 H88A 109.5 . . ?
C85 C88 H88B 109.5 . . ?
H88A C88 H88B 109.5 . . ?
C85 C88 H88C 109.5 . . ?
H88A C88 H88C 109.5 . . ?
H88B C88 H88C 109.5 . . ?
N1S C1S C2S 173(3) . . ?
N2S C3S C4S 175(3) . . ?
C3S C4S H4S1 109.5 . . ?
C3S C4S H4S2 109.5 . . ?
H4S1 C4S H4S2 109.5 . . ?
C3S C4S H4S3 109.5 . . ?
H4S1 C4S H4S3 109.5 . . ?
H4S2 C4S H4S3 109.5 . . ?
N3S C5S C6S 177.5(19) . . ?
C5S C6S H6S1 109.5 . . ?
C5S C6S H6S2 109.5 . . ?
H6S1 C6S H6S2 109.5 . . ?
C5S C6S H6S3 109.5 . . ?
H6S1 C6S H6S3 109.5 . . ?
H6S2 C6S H6S3 109.5 . . ?
N4S C7S C8S 176(3) . . ?
C7S C8S H8S1 109.5 . . ?
C7S C8S H8S2 109.5 . . ?
H8S1 C8S H8S2 109.5 . . ?
C7S C8S H8S3 109.5 . . ?
H8S1 C8S H8S3 109.5 . . ?
H8S2 C8S H8S3 109.5 . . ?
N5S C9S C10S 157(4) . . ?
N5T C9T C10T 142(5) . . ?
C9T C10T H10D 109.5 . . ?
C9T C10T H10E 109.5 . . ?
H10D C10T H10E 109.5 . . ?
C9T C10T H10F 109.5 . . ?
H10D C10T H10F 109.5 . . ?
H10E C10T H10F 109.5 . . ?
N6T C11T C12T 135(3) . . ?
C11T C12T H12A 109.5 . . ?
C11T C12T H12B 109.5 . . ?
H12A C12T H12B 109.5 . . ?
C11T C12T H12C 109.5 . . ?
H12A C12T H12C 109.5 . . ?
H12B C12T H12C 109.5 . . ?

loop_
_geom_bond_atom_site_label_1
_geom_bond_atom_site_label_2
_geom_bond_distance
_geom_bond_site_symmetry_2
_geom_bond_publ_flag
Fe1 O1 1.897(7) . ?
Fe1 O4 1.969(7) . ?
Fe1 O7 1.978(7) . ?
Fe1 O23 2.016(8) . ?
Fe1 O24 2.038(8) . ?
Fe1 N1 2.238(11) . ?
Fe2 O1 1.902(7) . ?
Fe2 O26 1.981(8) . ?
Fe2 O22 1.988(8) . ?
Fe2 O29 2.002(8) . ?
Fe2 O6 2.050(7) . ?
Fe2 O17 2.100(8) . ?
Fe3 O1 1.925(7) . ?
Fe3 O18 1.948(8) . ?
Fe3 O25 1.996(8) . ?
Fe3 O27 2.024(8) . ?
Fe3 O8 2.035(7) . ?
Fe3 O42 2.121(8) . ?
Fe4 O15 1.934(7) . ?
Fe4 O3 1.938(7) . ?
Fe4 O11 1.970(7) . ?
Fe4 O28 2.041(8) . ?
Fe4 O17 2.090(7) . ?
Fe4 O6 2.128(7) . ?
Fe5 O3 1.923(7) . ?
Fe5 O9 1.935(7) . ?
Fe5 O5 1.960(7) . ?
Fe5 O37 2.038(8) . ?
Fe5 O12 2.102(7) . ?
Fe5 O21 2.110(7) . ?
Fe6 O2 1.911(7) . ?
Fe6 O30 1.980(8) . ?
Fe6 O32 1.987(8) . ?
Fe6 O36 2.011(8) . ?
Fe6 O12 2.062(7) . ?
Fe6 O21 2.115(7) . ?
Fe7 O2 1.898(7) . ?
Fe7 O19 1.967(8) . ?
Fe7 O35 2.009(8) . ?
Fe7 O13 2.031(8) . ?
Fe7 O33 2.038(10) . ?
Fe7 O44 2.133(8) . ?
Fe8 O2 1.932(7) . ?
Fe8 O14 1.982(8) . ?
Fe8 O10 1.986(7) . ?
Fe8 O34 2.028(7) . ?
Fe8 O31 2.031(9) . ?
Fe8 O43 2.147(8) . ?
Fe9 O16 1.976(8) . ?
Fe9 O20 1.977(8) . ?
Fe9 O40 2.005(9) . ?
Fe9 O38 2.015(8) . ?
Fe9 O46 2.036(8) . ?
Fe9 O45 2.038(8) . ?
P1 O4 1.520(7) . ?
P1 O5 1.525(7) . ?
P1 O6 1.551(8) . ?
P1 C1 1.776(11) . ?
P2 O9 1.519(7) . ?
P2 O7 1.524(7) . ?
P2 O8 1.537(8) . ?
P2 C7 1.783(12) . ?
P3 O10 1.506(7) . ?
P3 O11 1.510(8) . ?
P3 O12 1.566(7) . ?
P3 C13 1.801(11) . ?
P4 O14 1.513(8) . ?
P4 O15 1.530(8) . ?
P4 O13 1.539(8) . ?
P4 C19 1.794(13) . ?
P5 O16 1.516(9) . ?
P5 O18 1.522(8) . ?
P5 O17 1.567(8) . ?
P5 C25 1.790(12) . ?
P5 C25B 1.795(15) . ?
P6 O20 1.517(8) . ?
P6 O19 1.523(8) . ?
P6 O21 1.553(7) . ?
P6 C31 1.774(9) . ?
P6 C31B 1.89(2) . ?
O3 H3O 0.9500 . ?
O22 C37 1.244(14) . ?
O23 C37 1.264(14) . ?
O24 C42 1.230(15) . ?
O25 C42 1.281(15) . ?
O26 C47 1.273(15) . ?
O27 C47 1.274(15) . ?
O28 C52 1.277(15) . ?
O29 C52 1.238(15) . ?
O30 C57 1.259(14) . ?
O31 C57 1.304(14) . ?
O32 C62 1.286(17) . ?
O33 C62 1.235(17) . ?
O34 C67 1.245(13) . ?
O35 C67 1.281(14) . ?
O36 C72 1.247(13) . ?
O37 C72 1.280(13) . ?
O38 C79 1.275(15) . ?
O39 C79 1.242(15) . ?
O40 C84 1.247(16) . ?
O41 C84 1.249(16) . ?
N1 C77 1.133(16) . ?
C1 C2 1.368(16) . ?
C1 C6 1.396(16) . ?
C2 C3 1.405(16) . ?
C2 H2 0.9500 . ?
C3 C4 1.372(18) . ?
C3 H3 0.9500 . ?
C4 C5 1.375(18) . ?
C4 H4 0.9500 . ?
C5 C6 1.399(16) . ?
C5 H5 0.9500 . ?
C6 H6 0.9500 . ?
C7 C12 1.375(17) . ?
C7 C8 1.396(17) . ?
C8 C9 1.355(19) . ?
C8 H8 0.9500 . ?
C9 C10 1.39(2) . ?
C9 H9 0.9500 . ?
C10 C11 1.39(2) . ?
C10 H10 0.9500 . ?
C11 C12 1.385(18) . ?
C11 H11 0.9500 . ?
C12 H12 0.9500 . ?
C13 C14 1.374(16) . ?
C13 C18 1.403(15) . ?
C14 C15 1.420(16) . ?
C14 H14 0.9500 . ?
C15 C16 1.361(18) . ?
C15 H15 0.9500 . ?
C16 C17 1.378(18) . ?
C16 H16 0.9500 . ?
C17 C18 1.384(16) . ?
C17 H17 0.9500 . ?
C18 H18 0.9500 . ?
C19 C24 1.392(19) . ?
C19 C20 1.401(18) . ?
C20 C21 1.40(2) . ?
C20 H20 0.9500 . ?
C21 C22 1.40(2) . ?
C21 H21 0.9500 . ?
C22 C23 1.39(2) . ?
C22 H22 0.9500 . ?
C23 C24 1.394(18) . ?
C23 H23 0.9500 . ?
C24 H24 0.9500 . ?
C25 C26 1.3900 . ?
C25 C30 1.3900 . ?
C26 C27 1.3900 . ?
C26 H26 0.9500 . ?
C27 C28 1.3900 . ?
C27 H27 0.9500 . ?
C28 C29 1.3900 . ?
C28 H28 0.9500 . ?
C29 C30 1.3900 . ?
C29 H29 0.9500 . ?
C30 H30 0.9500 . ?
C25B C26B 1.3900 . ?
C25B C30B 1.3900 . ?
C26B C27B 1.3900 . ?
C26B H26B 0.9500 . ?
C27B C28B 1.3900 . ?
C27B H27B 0.9500 . ?
C28B C29B 1.3900 . ?
C28B H28B 0.9500 . ?
C29B C30B 1.3900 . ?
C29B H29B 0.9500 . ?
C30B H30B 0.9500 . ?
C31 C32 1.3900 . ?
C31 C36 1.3900 . ?
C32 C33 1.3900 . ?
C32 H32 0.9500 . ?
C33 C34 1.3900 . ?
C33 H33 0.9500 . ?
C34 C35 1.3900 . ?
C34 H34 0.9500 . ?
C35 C36 1.3900 . ?
C35 H35 0.9500 . ?
C36 H36 0.9500 . ?
C31B C32B 1.3900 . ?
C31B C36B 1.3900 . ?
C32B C33B 1.3900 . ?
C32B H32B 0.9500 . ?
C33B C34B 1.3900 . ?
C33B H33B 0.9500 . ?
C34B C35B 1.3900 . ?
C34B H34B 0.9500 . ?
C35B C36B 1.3900 . ?
C35B H35B 0.9500 . ?
C36B H36B 0.9500 . ?
C37 C38 1.560(17) . ?
C38 C40 1.449(19) . ?
C38 C41 1.521(19) . ?
C38 C39 1.52(2) . ?
C39 H39A 0.9800 . ?
C39 H39B 0.9800 . ?
C39 H39C 0.9800 . ?
C40 H40A 0.9800 . ?
C40 H40B 0.9800 . ?
C40 H40C 0.9800 . ?
C41 H41A 0.9800 . ?
C41 H41B 0.9800 . ?
C41 H41C 0.9800 . ?
C42 C43 1.531(17) . ?
C43 C45B 1.40(4) . ?
C43 C46 1.40(3) . ?
C43 C44 1.50(2) . ?
C43 C46B 1.62(3) . ?
C43 C45 1.68(3) . ?
C44 H44A 0.9800 . ?
C44 H44B 0.9800 . ?
C44 H44C 0.9800 . ?
C45 H45A 0.9800 . ?
C45 H45B 0.9800 . ?
C45 H45C 0.9800 . ?
C46 H46A 0.9800 . ?
C46 H46B 0.9800 . ?
C46 H46C 0.9800 . ?
C45B H45D 0.9800 . ?
C45B H45E 0.9800 . ?
C45B H45F 0.9800 . ?
C46B H46D 0.9800 . ?
C46B H46E 0.9800 . ?
C46B H46F 0.9800 . ?
C47 C48 1.502(18) . ?
C48 C50 1.503(18) . ?
C48 C49 1.519(19) . ?
C48 C51 1.538(19) . ?
C49 H49A 0.9800 . ?
C49 H49B 0.9800 . ?
C49 H49C 0.9800 . ?
C50 H50A 0.9800 . ?
C50 H50B 0.9800 . ?
C50 H50C 0.9800 . ?
C51 H51A 0.9800 . ?
C51 H51B 0.9800 . ?
C51 H51C 0.9800 . ?
C52 C53 1.530(19) . ?
C53 C56 1.45(2) . ?
C53 C54 1.47(3) . ?
C53 C55 1.49(2) . ?
C54 H54A 0.9800 . ?
C54 H54B 0.9800 . ?
C54 H54C 0.9800 . ?
C55 H55A 0.9800 . ?
C55 H55B 0.9800 . ?
C55 H55C 0.9800 . ?
C56 H56A 0.9800 . ?
C56 H56B 0.9800 . ?
C56 H56C 0.9800 . ?
C57 C58 1.525(16) . ?
C58 C60B 1.48(4) . ?
C58 C59 1.50(2) . ?
C58 C61B 1.50(4) . ?
C58 C61 1.53(3) . ?
C58 C59B 1.53(4) . ?
C58 C60 1.56(3) . ?
C59 H59A 0.9800 . ?
C59 H59B 0.9800 . ?
C59 H59C 0.9800 . ?
C60 H60A 0.9800 . ?
C60 H60B 0.9800 . ?
C60 H60C 0.9800 . ?
C61 H61A 0.9800 . ?
C61 H61B 0.9800 . ?
C61 H61C 0.9800 . ?
C59B H59D 0.9800 . ?
C59B H59E 0.9800 . ?
C59B H59F 0.9800 . ?
C60B H60D 0.9800 . ?
C60B H60E 0.9800 . ?
C60B H60F 0.9800 . ?
C61B H61D 0.9800 . ?
C61B H61E 0.9800 . ?
C61B H61F 0.9800 . ?
C62 C63 1.50(2) . ?
C63 C64 1.38(2) . ?
C63 C65 1.41(2) . ?
C63 C66 1.50(3) . ?
C64 H64A 0.9800 . ?
C64 H64B 0.9800 . ?
C64 H64C 0.9800 . ?
C65 H65A 0.9800 . ?
C65 H65B 0.9800 . ?
C65 H65C 0.9800 . ?
C66 H66A 0.9800 . ?
C66 H66B 0.9800 . ?
C66 H66C 0.9800 . ?
C67 C68 1.518(17) . ?
C68 C71 1.44(2) . ?
C68 C70 1.49(2) . ?
C68 C69 1.52(3) . ?
C69 H69A 0.9800 . ?
C69 H69B 0.9800 . ?
C69 H69C 0.9800 . ?
C70 H70A 0.9800 . ?
C70 H70B 0.9800 . ?
C70 H70C 0.9800 . ?
C71 H71A 0.9800 . ?
C71 H71B 0.9800 . ?
C71 H71C 0.9800 . ?
C72 C73 1.531(16) . ?
C73 C74 1.517(16) . ?
C73 C75 1.530(16) . ?
C73 C76 1.549(16) . ?
C74 H74A 0.9800 . ?
C74 H74B 0.9800 . ?
C74 H74C 0.9800 . ?
C75 H75A 0.9800 . ?
C75 H75B 0.9800 . ?
C75 H75C 0.9800 . ?
C76 H76A 0.9800 . ?
C76 H76B 0.9800 . ?
C76 H76C 0.9800 . ?
C77 C78 1.42(2) . ?
C78 H78A 0.9800 . ?
C78 H78B 0.9800 . ?
C78 H78C 0.9800 . ?
C79 C80 1.559(19) . ?
C80 C83 1.49(2) . ?
C80 C81 1.502(19) . ?
C80 C82 1.59(2) . ?
C81 H81A 0.9800 . ?
C81 H81B 0.9800 . ?
C81 H81C 0.9800 . ?
C82 H82A 0.9800 . ?
C82 H82B 0.9800 . ?
C82 H82C 0.9800 . ?
C83 H83A 0.9800 . ?
C83 H83B 0.9800 . ?
C83 H83C 0.9800 . ?
C84 C85 1.53(2) . ?
C85 C86 1.42(2) . ?
C85 C88 1.51(2) . ?
C85 C87 1.52(3) . ?
C86 H86A 0.9800 . ?
C86 H86B 0.9800 . ?
C86 H86C 0.9800 . ?
C87 H87A 0.9800 . ?
C87 H87B 0.9800 . ?
C87 H87C 0.9800 . ?
C88 H88A 0.9800 . ?
C88 H88B 0.9800 . ?
C88 H88C 0.9800 . ?
N1S C1S 1.11(3) . ?
C1S C2S 1.22(3) . ?
C2S H2S1 0.9800 . ?
C2S H2S2 0.9800 . ?
C2S H2S3 0.9800 . ?
N2S C3S 1.07(3) . ?
C3S C4S 1.26(3) . ?
C4S H4S1 0.9800 . ?
C4S H4S2 0.9800 . ?
C4S H4S3 0.9800 . ?
N3S C5S 1.093(13) . ?
C5S C6S 1.450(15) . ?
C6S H6S1 0.9800 . ?
C6S H6S2 0.9800 . ?
C6S H6S3 0.9800 . ?
N4S C7S 1.17(3) . ?
C7S C8S 1.46(3) . ?
C8S H8S1 0.9800 . ?
C8S H8S2 0.9800 . ?
C8S H8S3 0.9800 . ?
N5S C9S 1.063(19) . ?
C9S C10S 1.46(2) . ?
C10S H10A 0.9800 . ?
C10S H10B 0.9800 . ?
C10S H10C 0.9800 . ?
N5T C9T 1.09(2) . ?
C9T C10T 1.48(2) . ?
C10T H10D 0.9800 . ?
C10T H10E 0.9800 . ?
C10T H10F 0.9800 . ?
N6T C11T 1.063(19) . ?
C11T C12T 1.51(2) . ?
C12T H12A 0.9800 . ?
C12T H12B 0.9800 . ?
C12T H12C 0.9800 . ?

loop_
_geom_torsion_atom_site_label_1
_geom_torsion_atom_site_label_2
_geom_torsion_atom_site_label_3
_geom_torsion_atom_site_label_4
_geom_torsion
_geom_torsion_site_symmetry_1
_geom_torsion_site_symmetry_2
_geom_torsion_site_symmetry_3
_geom_torsion_site_symmetry_4
_geom_torsion_publ_flag
O4 Fe1 O1 Fe2 -38.9(5) . . . . ?
O7 Fe1 O1 Fe2 -134.7(4) . . . . ?
O23 Fe1 O1 Fe2 48.6(5) . . . . ?
O24 Fe1 O1 Fe2 133.1(4) . . . . ?
N1 Fe1 O1 Fe2 106(25) . . . . ?
O4 Fe1 O1 Fe3 150.5(4) . . . . ?
O7 Fe1 O1 Fe3 54.8(4) . . . . ?
O23 Fe1 O1 Fe3 -121.9(4) . . . . ?
O24 Fe1 O1 Fe3 -37.4(5) . . . . ?
N1 Fe1 O1 Fe3 -65(25) . . . . ?
O26 Fe2 O1 Fe1 -125.1(5) . . . . ?
O22 Fe2 O1 Fe1 -31.2(5) . . . . ?
O29 Fe2 O1 Fe1 -123(7) . . . . ?
O6 Fe2 O1 Fe1 61.3(4) . . . . ?
O17 Fe2 O1 Fe1 138.1(4) . . . . ?
O26 Fe2 O1 Fe3 45.3(5) . . . . ?
O22 Fe2 O1 Fe3 139.3(4) . . . . ?
O29 Fe2 O1 Fe3 48(7) . . . . ?
O6 Fe2 O1 Fe3 -128.2(4) . . . . ?
O17 Fe2 O1 Fe3 -51.4(4) . . . . ?
O18 Fe3 O1 Fe1 -165.4(4) . . . . ?
O25 Fe3 O1 Fe1 18.3(5) . . . . ?
O27 Fe3 O1 Fe1 105.8(4) . . . . ?
O8 Fe3 O1 Fe1 -71.8(4) . . . . ?
O42 Fe3 O1 Fe1 81(6) . . . . ?
O18 Fe3 O1 Fe2 23.9(5) . . . . ?
O25 Fe3 O1 Fe2 -152.4(4) . . . . ?
O27 Fe3 O1 Fe2 -65.0(4) . . . . ?
O8 Fe3 O1 Fe2 117.5(4) . . . . ?
O42 Fe3 O1 Fe2 -90(6) . . . . ?
O19 Fe7 O2 Fe6 22.0(5) . . . . ?
O35 Fe7 O2 Fe6 -152.6(4) . . . . ?
O13 Fe7 O2 Fe6 116.7(4) . . . . ?
O33 Fe7 O2 Fe6 -64.1(4) . . . . ?
O44 Fe7 O2 Fe6 -115(6) . . . . ?
O19 Fe7 O2 Fe8 -164.3(4) . . . . ?
O35 Fe7 O2 Fe8 21.1(5) . . . . ?
O13 Fe7 O2 Fe8 -69.6(4) . . . . ?
O33 Fe7 O2 Fe8 109.6(5) . . . . ?
O44 Fe7 O2 Fe8 59(6) . . . . ?
O30 Fe6 O2 Fe7 142.3(4) . . . . ?
O32 Fe6 O2 Fe7 46.7(4) . . . . ?
O36 Fe6 O2 Fe7 56(4) . . . . ?
O12 Fe6 O2 Fe7 -125.3(4) . . . . ?
O21 Fe6 O2 Fe7 -49.1(4) . . . . ?
O30 Fe6 O2 Fe8 -31.5(4) . . . . ?
O32 Fe6 O2 Fe8 -127.1(4) . . . . ?
O36 Fe6 O2 Fe8 -118(4) . . . . ?
O12 Fe6 O2 Fe8 60.9(4) . . . . ?
O21 Fe6 O2 Fe8 137.1(4) . . . . ?
O14 Fe8 O2 Fe7 55.4(4) . . . . ?
O10 Fe8 O2 Fe7 149.0(4) . . . . ?
O34 Fe8 O2 Fe7 -38.9(5) . . . . ?
O31 Fe8 O2 Fe7 -124.9(4) . . . . ?
O43 Fe8 O2 Fe7 58(4) . . . . ?
O14 Fe8 O2 Fe6 -130.9(4) . . . . ?
O10 Fe8 O2 Fe6 -37.3(4) . . . . ?
O34 Fe8 O2 Fe6 134.8(4) . . . . ?
O31 Fe8 O2 Fe6 48.8(4) . . . . ?
O43 Fe8 O2 Fe6 -129(4) . . . . ?
O9 Fe5 O3 Fe4 130.6(5) . . . . ?
O5 Fe5 O3 Fe4 30.1(5) . . . . ?
O37 Fe5 O3 Fe4 -110(3) . . . . ?
O12 Fe5 O3 Fe4 -56.6(5) . . . . ?
O21 Fe5 O3 Fe4 -131.6(5) . . . . ?
O15 Fe4 O3 Fe5 130.1(5) . . . . ?
O11 Fe4 O3 Fe5 30.0(5) . . . . ?
O28 Fe4 O3 Fe5 -113(2) . . . . ?
O17 Fe4 O3 Fe5 -132.2(5) . . . . ?
O6 Fe4 O3 Fe5 -57.2(5) . . . . ?
O5 P1 O4 Fe1 -88.5(7) . . . . ?
O6 P1 O4 Fe1 37.2(8) . . . . ?
C1 P1 O4 Fe1 151.2(7) . . . . ?
O1 Fe1 O4 P1 -20.5(7) . . . . ?
O7 Fe1 O4 P1 73.5(7) . . . . ?
O23 Fe1 O4 P1 -115.1(7) . . . . ?
O24 Fe1 O4 P1 -173.9(8) . . . . ?
N1 Fe1 O4 P1 160.1(7) . . . . ?
O4 P1 O5 Fe5 94.6(7) . . . . ?
O6 P1 O5 Fe5 -29.9(8) . . . . ?
C1 P1 O5 Fe5 -148.0(7) . . . . ?
O3 Fe5 O5 P1 27.6(7) . . . . ?
O9 Fe5 O5 P1 -66.2(7) . . . . ?
O37 Fe5 O5 P1 -156.8(6) . . . . ?
O12 Fe5 O5 P1 115.6(7) . . . . ?
O21 Fe5 O5 P1 116.7(9) . . . . ?
O4 P1 O6 Fe2 3.6(7) . . . . ?
O5 P1 O6 Fe2 128.9(5) . . . . ?
C1 P1 O6 Fe2 -110.2(6) . . . . ?
O4 P1 O6 Fe4 -147.4(4) . . . . ?
O5 P1 O6 Fe4 -22.1(6) . . . . ?
C1 P1 O6 Fe4 98.7(6) . . . . ?
O1 Fe2 O6 P1 -44.1(6) . . . . ?
O26 Fe2 O6 P1 -173(2) . . . . ?
O22 Fe2 O6 P1 52.3(6) . . . . ?
O29 Fe2 O6 P1 136.1(6) . . . . ?
O17 Fe2 O6 P1 -140.3(6) . . . . ?
O1 Fe2 O6 Fe4 112.0(3) . . . . ?
O26 Fe2 O6 Fe4 -17(2) . . . . ?
O22 Fe2 O6 Fe4 -151.6(3) . . . . ?
O29 Fe2 O6 Fe4 -67.8(4) . . . . ?
O17 Fe2 O6 Fe4 15.8(3) . . . . ?
O15 Fe4 O6 P1 165(2) . . . . ?
O3 Fe4 O6 P1 53.0(5) . . . . ?
O11 Fe4 O6 P1 -39.8(5) . . . . ?
O28 Fe4 O6 P1 -132.8(5) . . . . ?
O17 Fe4 O6 P1 140.9(5) . . . . ?
O15 Fe4 O6 Fe2 8(2) . . . . ?
O3 Fe4 O6 Fe2 -103.8(3) . . . . ?
O11 Fe4 O6 Fe2 163.4(3) . . . . ?
O28 Fe4 O6 Fe2 70.4(3) . . . . ?
O17 Fe4 O6 Fe2 -16.0(3) . . . . ?
O9 P2 O7 Fe1 91.9(7) . . . . ?
O8 P2 O7 Fe1 -36.1(7) . . . . ?
C7 P2 O7 Fe1 -151.7(7) . . . . ?
O1 Fe1 O7 P2 8.5(7) . . . . ?
O4 Fe1 O7 P2 -88.1(6) . . . . ?
O23 Fe1 O7 P2 167.0(18) . . . . ?
O24 Fe1 O7 P2 108.1(6) . . . . ?
N1 Fe1 O7 P2 -172.3(7) . . . . ?
O9 P2 O8 Fe3 -123.9(5) . . . . ?
O7 P2 O8 Fe3 4.6(7) . . . . ?
C7 P2 O8 Fe3 119.7(6) . . . . ?
O1 Fe3 O8 P2 39.8(6) . . . . ?
O18 Fe3 O8 P2 141.5(6) . . . . ?
O25 Fe3 O8 P2 -60.9(6) . . . . ?
O27 Fe3 O8 P2 -5(6) . . . . ?
O42 Fe3 O8 P2 -138.7(6) . . . . ?
O7 P2 O9 Fe5 -53.9(10) . . . . ?
O8 P2 O9 Fe5 73.4(10) . . . . ?
C7 P2 O9 Fe5 -170.0(9) . . . . ?
O3 Fe5 O9 P2 -55.6(10) . . . . ?
O5 Fe5 O9 P2 37.5(10) . . . . ?
O37 Fe5 O9 P2 130.3(9) . . . . ?
O12 Fe5 O9 P2 -156.7(18) . . . . ?
O21 Fe5 O9 P2 -143.4(9) . . . . ?
O11 P3 O10 Fe8 -86.6(7) . . . . ?
O12 P3 O10 Fe8 38.7(8) . . . . ?
C13 P3 O10 Fe8 152.5(7) . . . . ?
O2 Fe8 O10 P3 -22.7(7) . . . . ?
O14 Fe8 O10 P3 69.4(7) . . . . ?
O34 Fe8 O10 P3 -174.1(9) . . . . ?
O31 Fe8 O10 P3 -118.3(7) . . . . ?
O43 Fe8 O10 P3 153.4(7) . . . . ?
O10 P3 O11 Fe4 98.6(7) . . . . ?
O12 P3 O11 Fe4 -26.3(8) . . . . ?
C13 P3 O11 Fe4 -143.0(6) . . . . ?
O15 Fe4 O11 P3 -69.2(7) . . . . ?
O3 Fe4 O11 P3 25.6(7) . . . . ?
O28 Fe4 O11 P3 -158.6(7) . . . . ?
O17 Fe4 O11 P3 116.1(10) . . . . ?
O6 Fe4 O11 P3 114.1(7) . . . . ?
O10 P3 O12 Fe6 3.9(7) . . . . ?
O11 P3 O12 Fe6 129.8(5) . . . . ?
C13 P3 O12 Fe6 -110.4(6) . . . . ?
O10 P3 O12 Fe5 -151.3(5) . . . . ?
O11 P3 O12 Fe5 -25.5(6) . . . . ?
C13 P3 O12 Fe5 94.3(6) . . . . ?
O2 Fe6 O12 P3 -46.0(5) . . . . ?
O30 Fe6 O12 P3 50.7(5) . . . . ?
O32 Fe6 O12 P3 -173.4(16) . . . . ?
O36 Fe6 O12 P3 133.9(5) . . . . ?
O21 Fe6 O12 P3 -143.1(5) . . . . ?
O2 Fe6 O12 Fe5 113.8(3) . . . . ?
O30 Fe6 O12 Fe5 -149.5(3) . . . . ?
O32 Fe6 O12 Fe5 -14(2) . . . . ?
O36 Fe6 O12 Fe5 -66.3(3) . . . . ?
O21 Fe6 O12 Fe5 16.7(3) . . . . ?
O3 Fe5 O12 P3 55.2(5) . . . . ?
O9 Fe5 O12 P3 157(2) . . . . ?
O5 Fe5 O12 P3 -37.3(5) . . . . ?
O37 Fe5 O12 P3 -130.2(5) . . . . ?
O21 Fe5 O12 P3 143.0(5) . . . . ?
O3 Fe5 O12 Fe6 -104.7(3) . . . . ?
O9 Fe5 O12 Fe6 -3(2) . . . . ?
O5 Fe5 O12 Fe6 162.8(3) . . . . ?
O37 Fe5 O12 Fe6 70.0(3) . . . . ?
O21 Fe5 O12 Fe6 -16.8(3) . . . . ?
O14 P4 O13 Fe7 4.5(7) . . . . ?
O15 P4 O13 Fe7 -123.9(5) . . . . ?
C19 P4 O13 Fe7 120.1(6) . . . . ?
O2 Fe7 O13 P4 36.2(6) . . . . ?
O19 Fe7 O13 P4 138.7(5) . . . . ?
O35 Fe7 O13 P4 -62.7(6) . . . . ?
O33 Fe7 O13 P4 -36(26) . . . . ?
O44 Fe7 O13 P4 -140.9(6) . . . . ?
O15 P4 O14 Fe8 97.6(7) . . . . ?
O13 P4 O14 Fe8 -30.7(8) . . . . ?
C19 P4 O14 Fe8 -147.5(7) . . . . ?
O2 Fe8 O14 P4 4.0(6) . . . . ?
O10 Fe8 O14 P4 -93.1(6) . . . . ?
O34 Fe8 O14 P4 101.6(6) . . . . ?
O31 Fe8 O14 P4 -174(2) . . . . ?
O43 Fe8 O14 P4 -175.8(7) . . . . ?
O14 P4 O15 Fe4 -50.6(11) . . . . ?
O13 P4 O15 Fe4 77.4(10) . . . . ?
C19 P4 O15 Fe4 -165.4(9) . . . . ?
O3 Fe4 O15 P4 -58.2(10) . . . . ?
O11 Fe4 O15 P4 35.3(10) . . . . ?
O28 Fe4 O15 P4 128.0(10) . . . . ?
O17 Fe4 O15 P4 -146.4(9) . . . . ?
O6 Fe4 O15 P4 -169.8(17) . . . . ?
O18 P5 O16 Fe9 29.0(10) . . . . ?
O17 P5 O16 Fe9 152.3(7) . . . . ?
C25 P5 O16 Fe9 -95.9(10) . . . . ?
C25B P5 O16 Fe9 -87.4(11) . . . . ?
O20 Fe9 O16 P5 -131.0(8) . . . . ?
O40 Fe9 O16 P5 148(3) . . . . ?
O38 Fe9 O16 P5 42.9(8) . . . . ?
O46 Fe9 O16 P5 -45.9(8) . . . . ?
O45 Fe9 O16 P5 132.0(8) . . . . ?
O16 P5 O17 Fe4 17.0(7) . . . . ?
O18 P5 O17 Fe4 141.8(5) . . . . ?
C25 P5 O17 Fe4 -93.4(8) . . . . ?
C25B P5 O17 Fe4 -110.1(9) . . . . ?
O16 P5 O17 Fe2 -138.6(5) . . . . ?
O18 P5 O17 Fe2 -13.8(6) . . . . ?
C25 P5 O17 Fe2 111.0(7) . . . . ?
C25B P5 O17 Fe2 94.3(9) . . . . ?
O15 Fe4 O17 P5 38.9(6) . . . . ?
O3 Fe4 O17 P5 -55.1(5) . . . . ?
O11 Fe4 O17 P5 -146.4(8) . . . . ?
O28 Fe4 O17 P5 127.2(6) . . . . ?
O6 Fe4 O17 P5 -144.4(6) . . . . ?
O15 Fe4 O17 Fe2 -161.2(3) . . . . ?
O3 Fe4 O17 Fe2 104.8(3) . . . . ?
O11 Fe4 O17 Fe2 13.5(11) . . . . ?
O28 Fe4 O17 Fe2 -72.9(3) . . . . ?
O6 Fe4 O17 Fe2 15.6(3) . . . . ?
O1 Fe2 O17 P5 51.9(5) . . . . ?
O26 Fe2 O17 P5 -39.7(6) . . . . ?
O22 Fe2 O17 P5 -167.0(9) . . . . ?
O29 Fe2 O17 P5 -125.1(5) . . . . ?
O6 Fe2 O17 P5 144.8(5) . . . . ?
O1 Fe2 O17 Fe4 -108.9(3) . . . . ?
O26 Fe2 O17 Fe4 159.4(3) . . . . ?
O22 Fe2 O17 Fe4 32.1(12) . . . . ?
O29 Fe2 O17 Fe4 74.0(3) . . . . ?
O6 Fe2 O17 Fe4 -16.1(3) . . . . ?
O16 P5 O18 Fe3 87.3(7) . . . . ?
O17 P5 O18 Fe3 -35.3(8) . . . . ?
C25 P5 O18 Fe3 -154.4(8) . . . . ?
C25B P5 O18 Fe3 -146.8(9) . . . . ?
O1 Fe3 O18 P5 31.0(7) . . . . ?
O25 Fe3 O18 P5 -158.4(7) . . . . ?
O27 Fe3 O18 P5 119.2(7) . . . . ?
O8 Fe3 O18 P5 -58.9(7) . . . . ?
O42 Fe3 O18 P5 -151.9(7) . . . . ?
O20 P6 O19 Fe7 88.3(7) . . . . ?
O21 P6 O19 Fe7 -35.5(8) . . . . ?
C31 P6 O19 Fe7 -152.2(7) . . . . ?
C31B P6 O19 Fe7 -144.5(12) . . . . ?
O2 Fe7 O19 P6 32.3(8) . . . . ?
O35 Fe7 O19 P6 -162.0(8) . . . . ?
O13 Fe7 O19 P6 -58.9(7) . . . . ?
O33 Fe7 O19 P6 121.0(7) . . . . ?
O44 Fe7 O19 P6 -150.2(7) . . . . ?
O19 P6 O20 Fe9 25.2(10) . . . . ?
O21 P6 O20 Fe9 147.9(7) . . . . ?
C31 P6 O20 Fe9 -95.0(9) . . . . ?
C31B P6 O20 Fe9 -95.2(13) . . . . ?
O16 Fe9 O20 P6 -127.2(9) . . . . ?
O40 Fe9 O20 P6 46.1(9) . . . . ?
O38 Fe9 O20 P6 162(3) . . . . ?
O46 Fe9 O20 P6 134.6(9) . . . . ?
O45 Fe9 O20 P6 -41.8(9) . . . . ?
O20 P6 O21 Fe5 16.6(7) . . . . ?
O19 P6 O21 Fe5 142.0(5) . . . . ?
C31 P6 O21 Fe5 -100.6(6) . . . . ?
C31B P6 O21 Fe5 -108.3(11) . . . . ?
O20 P6 O21 Fe6 -139.1(5) . . . . ?
O19 P6 O21 Fe6 -13.7(7) . . . . ?
C31 P6 O21 Fe6 103.7(6) . . . . ?
C31B P6 O21 Fe6 96.0(11) . . . . ?
O3 Fe5 O21 P6 -55.2(5) . . . . ?
O9 Fe5 O21 P6 37.7(6) . . . . ?
O5 Fe5 O21 P6 -145.1(7) . . . . ?
O37 Fe5 O21 P6 127.3(6) . . . . ?
O12 Fe5 O21 P6 -144.0(6) . . . . ?
O3 Fe5 O21 Fe6 105.1(3) . . . . ?
O9 Fe5 O21 Fe6 -162.0(3) . . . . ?
O5 Fe5 O21 Fe6 15.2(10) . . . . ?
O37 Fe5 O21 Fe6 -72.4(3) . . . . ?
O12 Fe5 O21 Fe6 16.3(3) . . . . ?
O2 Fe6 O21 P6 51.2(6) . . . . ?
O30 Fe6 O21 P6 -167.0(8) . . . . ?
O32 Fe6 O21 P6 -40.7(6) . . . . ?
O36 Fe6 O21 P6 -124.6(6) . . . . ?
O12 Fe6 O21 P6 144.4(6) . . . . ?
O2 Fe6 O21 Fe5 -109.7(3) . . . . ?
O30 Fe6 O21 Fe5 32.0(11) . . . . ?
O32 Fe6 O21 Fe5 158.4(3) . . . . ?
O36 Fe6 O21 Fe5 74.5(3) . . . . ?
O12 Fe6 O21 Fe5 -16.5(3) . . . . ?
O1 Fe2 O22 C37 -6.3(11) . . . . ?
O26 Fe2 O22 C37 84.9(11) . . . . ?
O29 Fe2 O22 C37 170.7(11) . . . . ?
O6 Fe2 O22 C37 -101.0(11) . . . . ?
O17 Fe2 O22 C37 -147.5(11) . . . . ?
O1 Fe1 O23 C37 -46.2(10) . . . . ?
O4 Fe1 O23 C37 49.9(10) . . . . ?
O7 Fe1 O23 C37 155.4(19) . . . . ?
O24 Fe1 O23 C37 -145.2(10) . . . . ?
N1 Fe1 O23 C37 134.6(10) . . . . ?
O1 Fe1 O24 C42 38.7(11) . . . . ?
O4 Fe1 O24 C42 -168.1(11) . . . . ?
O7 Fe1 O24 C42 -55.0(11) . . . . ?
O23 Fe1 O24 C42 132.7(11) . . . . ?
N1 Fe1 O24 C42 -141.8(11) . . . . ?
O1 Fe3 O25 C42 21.7(11) . . . . ?
O18 Fe3 O25 C42 -148.9(11) . . . . ?
O27 Fe3 O25 C42 -66.3(10) . . . . ?
O8 Fe3 O25 C42 110.9(10) . . . . ?
O42 Fe3 O25 C42 -155.4(11) . . . . ?
O1 Fe2 O26 C47 12.8(12) . . . . ?
O22 Fe2 O26 C47 -83.5(12) . . . . ?
O29 Fe2 O26 C47 -167.1(12) . . . . ?
O6 Fe2 O26 C47 142(2) . . . . ?
O17 Fe2 O26 C47 110.0(12) . . . . ?
O1 Fe3 O27 C47 44.5(10) . . . . ?
O18 Fe3 O27 C47 -57.3(10) . . . . ?
O25 Fe3 O27 C47 145.3(10) . . . . ?
O8 Fe3 O27 C47 89(6) . . . . ?
O42 Fe3 O27 C47 -136.8(10) . . . . ?
O15 Fe4 O28 C52 127.8(10) . . . . ?
O3 Fe4 O28 C52 11(3) . . . . ?
O11 Fe4 O28 C52 -132.3(10) . . . . ?
O17 Fe4 O28 C52 29.9(10) . . . . ?
O6 Fe4 O28 C52 -45.2(10) . . . . ?
O1 Fe2 O29 C52 -136(6) . . . . ?
O26 Fe2 O29 C52 -133.1(12) . . . . ?
O22 Fe2 O29 C52 132.6(12) . . . . ?
O6 Fe2 O29 C52 40.5(12) . . . . ?
O17 Fe2 O29 C52 -36.0(12) . . . . ?
O2 Fe6 O30 C57 -1.0(11) . . . . ?
O32 Fe6 O30 C57 90.7(11) . . . . ?
O36 Fe6 O30 C57 174.7(11) . . . . ?
O12 Fe6 O30 C57 -96.2(11) . . . . ?
O21 Fe6 O30 C57 -142.9(11) . . . . ?
O2 Fe8 O31 C57 -49.1(9) . . . . ?
O14 Fe8 O31 C57 129(2) . . . . ?
O10 Fe8 O31 C57 47.5(9) . . . . ?
O34 Fe8 O31 C57 -146.2(9) . . . . ?
O43 Fe8 O31 C57 130.7(9) . . . . ?
O2 Fe6 O32 C62 9.5(11) . . . . ?
O30 Fe6 O32 C62 -87.2(11) . . . . ?
O36 Fe6 O32 C62 -169.9(11) . . . . ?
O12 Fe6 O32 C62 137.2(18) . . . . ?
O21 Fe6 O32 C62 107.7(11) . . . . ?
O2 Fe7 O33 C62 40.6(11) . . . . ?
O19 Fe7 O33 C62 -61.9(11) . . . . ?
O35 Fe7 O33 C62 139.6(11) . . . . ?
O13 Fe7 O33 C62 113(25) . . . . ?
O44 Fe7 O33 C62 -142.3(11) . . . . ?
O2 Fe8 O34 C67 36.7(12) . . . . ?
O14 Fe8 O34 C67 -55.5(12) . . . . ?
O10 Fe8 O34 C67 -171.9(12) . . . . ?
O31 Fe8 O34 C67 132.3(12) . . . . ?
O43 Fe8 O34 C67 -139.4(12) . . . . ?
O2 Fe7 O35 C67 19.5(13) . . . . ?
O19 Fe7 O35 C67 -146.4(12) . . . . ?
O13 Fe7 O35 C67 109.8(12) . . . . ?
O33 Fe7 O35 C67 -69.9(12) . . . . ?
O44 Fe7 O35 C67 -158.2(13) . . . . ?
O2 Fe6 O36 C72 -148(4) . . . . ?
O30 Fe6 O36 C72 124.9(10) . . . . ?
O32 Fe6 O36 C72 -139.0(10) . . . . ?
O12 Fe6 O36 C72 33.0(10) . . . . ?
O21 Fe6 O36 C72 -42.6(10) . . . . ?
O3 Fe5 O37 C72 10(3) . . . . ?
O9 Fe5 O37 C72 130.0(9) . . . . ?
O5 Fe5 O37 C72 -129.7(9) . . . . ?
O12 Fe5 O37 C72 -43.0(9) . . . . ?
O21 Fe5 O37 C72 32.1(9) . . . . ?
O16 Fe9 O38 C79 -90.5(12) . . . . ?
O20 Fe9 O38 C79 -20(4) . . . . ?
O40 Fe9 O38 C79 96.0(12) . . . . ?
O46 Fe9 O38 C79 7.3(12) . . . . ?
O45 Fe9 O38 C79 -176.4(12) . . . . ?
O16 Fe9 O40 C84 -14(4) . . . . ?
O20 Fe9 O40 C84 -94.6(13) . . . . ?
O38 Fe9 O40 C84 91.2(13) . . . . ?
O46 Fe9 O40 C84 179.8(13) . . . . ?
O45 Fe9 O40 C84 2.0(13) . . . . ?
O1 Fe1 N1 C77 -31(28) . . . . ?
O4 Fe1 N1 C77 114(7) . . . . ?
O7 Fe1 N1 C77 -150(7) . . . . ?
O23 Fe1 N1 C77 27(7) . . . . ?
O24 Fe1 N1 C77 -58(7) . . . . ?
O4 P1 C1 C2 -119.3(10) . . . . ?
O5 P1 C1 C2 119.7(10) . . . . ?
O6 P1 C1 C2 -2.4(11) . . . . ?
O4 P1 C1 C6 58.3(10) . . . . ?
O5 P1 C1 C6 -62.7(10) . . . . ?
O6 P1 C1 C6 175.3(9) . . . . ?
C6 C1 C2 C3 -1.4(18) . . . . ?
P1 C1 C2 C3 176.4(10) . . . . ?
C1 C2 C3 C4 1.0(19) . . . . ?
C2 C3 C4 C5 0(2) . . . . ?
C3 C4 C5 C6 -1(2) . . . . ?
C2 C1 C6 C5 0.8(17) . . . . ?
P1 C1 C6 C5 -177.0(9) . . . . ?
C4 C5 C6 C1 0.2(19) . . . . ?
O9 P2 C7 C12 -156.3(10) . . . . ?
O7 P2 C7 C12 82.7(11) . . . . ?
O8 P2 C7 C12 -35.9(12) . . . . ?
O9 P2 C7 C8 25.4(12) . . . . ?
O7 P2 C7 C8 -95.7(11) . . . . ?
O8 P2 C7 C8 145.7(10) . . . . ?
C12 C7 C8 C9 -1(2) . . . . ?
P2 C7 C8 C9 177.2(13) . . . . ?
C7 C8 C9 C10 -1(3) . . . . ?
C8 C9 C10 C11 1(3) . . . . ?
C9 C10 C11 C12 1(3) . . . . ?
C8 C7 C12 C11 3(2) . . . . ?
P2 C7 C12 C11 -175.6(11) . . . . ?
C10 C11 C12 C7 -2(2) . . . . ?
O10 P3 C13 C14 -116.6(10) . . . . ?
O11 P3 C13 C14 121.3(10) . . . . ?
O12 P3 C13 C14 0.9(11) . . . . ?
O10 P3 C13 C18 57.9(10) . . . . ?
O11 P3 C13 C18 -64.2(10) . . . . ?
O12 P3 C13 C18 175.4(9) . . . . ?
C18 C13 C14 C15 0.3(18) . . . . ?
P3 C13 C14 C15 174.8(9) . . . . ?
C13 C14 C15 C16 0.1(19) . . . . ?
C14 C15 C16 C17 0(2) . . . . ?
C15 C16 C17 C18 -1(2) . . . . ?
C16 C17 C18 C13 2(2) . . . . ?
C14 C13 C18 C17 -1.2(18) . . . . ?
P3 C13 C18 C17 -175.8(10) . . . . ?
O14 P4 C19 C24 -80.4(12) . . . . ?
O15 P4 C19 C24 39.2(12) . . . . ?
O13 P4 C19 C24 159.8(11) . . . . ?
O14 P4 C19 C20 90.9(11) . . . . ?
O15 P4 C19 C20 -149.5(10) . . . . ?
O13 P4 C19 C20 -28.9(12) . . . . ?
C24 C19 C20 C21 -3(2) . . . . ?
P4 C19 C20 C21 -173.9(12) . . . . ?
C19 C20 C21 C22 3(2) . . . . ?
C20 C21 C22 C23 -5(3) . . . . ?
C21 C22 C23 C24 5(3) . . . . ?
C20 C19 C24 C23 3(2) . . . . ?
P4 C19 C24 C23 174.4(12) . . . . ?
C22 C23 C24 C19 -4(2) . . . . ?
O16 P5 C25 C26 -9.4(12) . . . . ?
O18 P5 C25 C26 -133.0(10) . . . . ?
O17 P5 C25 C26 105.2(10) . . . . ?
C25B P5 C25 C26 -161(4) . . . . ?
O16 P5 C25 C30 170.4(8) . . . . ?
O18 P5 C25 C30 46.8(11) . . . . ?
O17 P5 C25 C30 -75.0(9) . . . . ?
C25B P5 C25 C30 19(3) . . . . ?
C30 C25 C26 C27 0.0 . . . . ?
P5 C25 C26 C27 179.8(14) . . . . ?
C25 C26 C27 C28 0.0 . . . . ?
C26 C27 C28 C29 0.0 . . . . ?
C27 C28 C29 C30 0.0 . . . . ?
C28 C29 C30 C25 0.0 . . . . ?
C26 C25 C30 C29 0.0 . . . . ?
P5 C25 C30 C29 -179.8(13) . . . . ?
O16 P5 C25B C26B -37.6(13) . . . . ?
O18 P5 C25B C26B -160.6(10) . . . . ?
O17 P5 C25B C26B 84.5(11) . . . . ?
C25 P5 C25B C26B -6(3) . . . . ?
O16 P5 C25B C30B 148.1(11) . . . . ?
O18 P5 C25B C30B 25.1(14) . . . . ?
O17 P5 C25B C30B -89.8(13) . . . . ?
C25 P5 C25B C30B 180(100) . . . . ?
C30B C25B C26B C27B 0.0 . . . . ?
P5 C25B C26B C27B -174.5(16) . . . . ?
C25B C26B C27B C28B 0.0 . . . . ?
C26B C27B C28B C29B 0.0 . . . . ?
C27B C28B C29B C30B 0.0 . . . . ?
C28B C29B C30B C25B 0.0 . . . . ?
C26B C25B C30B C29B 0.0 . . . . ?
P5 C25B C30B C29B 174.0(17) . . . . ?
O20 P6 C31 C32 -173.9(6) . . . . ?
O19 P6 C31 C32 62.9(7) . . . . ?
O21 P6 C31 C32 -54.6(7) . . . . ?
C31B P6 C31 C32 5(7) . . . . ?
O20 P6 C31 C36 4.6(8) . . . . ?
O19 P6 C31 C36 -118.6(7) . . . . ?
O21 P6 C31 C36 123.9(6) . . . . ?
C31B P6 C31 C36 -177(8) . . . . ?
C36 C31 C32 C33 0.0 . . . . ?
P6 C31 C32 C33 178.5(9) . . . . ?
C31 C32 C33 C34 0.0 . . . . ?
C32 C33 C34 C35 0.0 . . . . ?
C33 C34 C35 C36 0.0 . . . . ?
C34 C35 C36 C31 0.0 . . . . ?
C32 C31 C36 C35 0.0 . . . . ?
P6 C31 C36 C35 -178.5(9) . . . . ?
O20 P6 C31B C32B 102.5(17) . . . . ?
O19 P6 C31B C32B -22.9(19) . . . . ?
O21 P6 C31B C32B -136.3(16) . . . . ?
C31 P6 C31B C32B 101(8) . . . . ?
O20 P6 C31B C36B -69.2(18) . . . . ?
O19 P6 C31B C36B 165.3(15) . . . . ?
O21 P6 C31B C36B 52.0(17) . . . . ?
C31 P6 C31B C36B -71(7) . . . . ?
C36B C31B C32B C33B 0.0 . . . . ?
P6 C31B C32B C33B -172(2) . . . . ?
C31B C32B C33B C34B 0.0 . . . . ?
C32B C33B C34B C35B 0.0 . . . . ?
C33B C34B C35B C36B 0.0 . . . . ?
C34B C35B C36B C31B 0.0 . . . . ?
C32B C31B C36B C35B 0.0 . . . . ?
P6 C31B C36B C35B 172(2) . . . . ?
Fe2 O22 C37 O23 12(2) . . . . ?
Fe2 O22 C37 C38 -172.1(8) . . . . ?
Fe1 O23 C37 O22 19.9(18) . . . . ?
Fe1 O23 C37 C38 -155.5(8) . . . . ?
O22 C37 C38 C40 66.2(17) . . . . ?
O23 C37 C38 C40 -117.9(15) . . . . ?
O22 C37 C38 C41 -56.6(16) . . . . ?
O23 C37 C38 C41 119.3(14) . . . . ?
O22 C37 C38 C39 -172.7(13) . . . . ?
O23 C37 C38 C39 3.2(18) . . . . ?
Fe1 O24 C42 O25 -6.5(19) . . . . ?
Fe1 O24 C42 C43 169.4(8) . . . . ?
Fe3 O25 C42 O24 -29.8(19) . . . . ?
Fe3 O25 C42 C43 154.2(9) . . . . ?
O24 C42 C43 C45B 95(2) . . . . ?
O25 C42 C43 C45B -89(2) . . . . ?
O24 C42 C43 C46 32(2) . . . . ?
O25 C42 C43 C46 -152.1(17) . . . . ?
O24 C42 C43 C44 -113.9(16) . . . . ?
O25 C42 C43 C44 62.4(18) . . . . ?
O24 C42 C43 C46B -17(2) . . . . ?
O25 C42 C43 C46B 159.6(15) . . . . ?
O24 C42 C43 C45 145.2(14) . . . . ?
O25 C42 C43 C45 -38.6(16) . . . . ?
Fe2 O26 C47 O27 -37(2) . . . . ?
Fe2 O26 C47 C48 140.8(11) . . . . ?
Fe3 O27 C47 O26 -1.1(18) . . . . ?
Fe3 O27 C47 C48 -178.8(8) . . . . ?
O26 C47 C48 C50 123.8(14) . . . . ?
O27 C47 C48 C50 -58.5(17) . . . . ?
O26 C47 C48 C49 -116.3(14) . . . . ?
O27 C47 C48 C49 61.5(16) . . . . ?
O26 C47 C48 C51 2.5(18) . . . . ?
O27 C47 C48 C51 -179.8(11) . . . . ?
Fe2 O29 C52 O28 -10(2) . . . . ?
Fe2 O29 C52 C53 172.2(10) . . . . ?
Fe4 O28 C52 O29 14.1(19) . . . . ?
Fe4 O28 C52 C53 -168.4(9) . . . . ?
O29 C52 C53 C56 -148.5(16) . . . . ?
O28 C52 C53 C56 34(2) . . . . ?
O29 C52 C53 C54 -25(2) . . . . ?
O28 C52 C53 C54 156.9(16) . . . . ?
O29 C52 C53 C55 83(2) . . . . ?
O28 C52 C53 C55 -95(2) . . . . ?
Fe6 O30 C57 O31 3.1(19) . . . . ?
Fe6 O30 C57 C58 -175.8(8) . . . . ?
Fe8 O31 C57 O30 27.1(16) . . . . ?
Fe8 O31 C57 C58 -153.9(8) . . . . ?
O30 C57 C58 C60B 127(2) . . . . ?
O31 C57 C58 C60B -52(2) . . . . ?
O30 C57 C58 C59 -51.9(18) . . . . ?
O31 C57 C58 C59 129.1(15) . . . . ?
O30 C57 C58 C61B -113.0(18) . . . . ?
O31 C57 C58 C61B 68.0(19) . . . . ?
O30 C57 C58 C61 177.0(14) . . . . ?
O31 C57 C58 C61 -2.1(18) . . . . ?
O30 C57 C58 C59B 3(2) . . . . ?
O31 C57 C58 C59B -176.2(17) . . . . ?
O30 C57 C58 C60 59.8(16) . . . . ?
O31 C57 C58 C60 -119.3(14) . . . . ?
Fe7 O33 C62 O32 4(2) . . . . ?
Fe7 O33 C62 C63 179.7(11) . . . . ?
Fe6 O32 C62 O33 -37(2) . . . . ?
Fe6 O32 C62 C63 147.4(12) . . . . ?
O33 C62 C63 C64 -17(3) . . . . ?
O32 C62 C63 C64 160(2) . . . . ?
O33 C62 C63 C65 122.8(19) . . . . ?
O32 C62 C63 C65 -61(2) . . . . ?
O33 C62 C63 C66 -121(2) . . . . ?
O32 C62 C63 C66 55(2) . . . . ?
Fe8 O34 C67 O35 -5(2) . . . . ?
Fe8 O34 C67 C68 169.0(10) . . . . ?
Fe7 O35 C67 O34 -30(2) . . . . ?
Fe7 O35 C67 C68 156.0(11) . . . . ?
O34 C67 C68 C71 21(2) . . . . ?
O35 C67 C68 C71 -164.1(17) . . . . ?
O34 C67 C68 C70 147.4(16) . . . . ?
O35 C67 C68 C70 -38(2) . . . . ?
O34 C67 C68 C69 -98.8(18) . . . . ?
O35 C67 C68 C69 75.9(19) . . . . ?
Fe6 O36 C72 O37 -0.1(18) . . . . ?
Fe6 O36 C72 C73 -179.5(7) . . . . ?
Fe5 O37 C72 O36 7.0(17) . . . . ?
Fe5 O37 C72 C73 -173.7(7) . . . . ?
O36 C72 C73 C74 -131.3(12) . . . . ?
O37 C72 C73 C74 49.3(14) . . . . ?
O36 C72 C73 C75 108.8(12) . . . . ?
O37 C72 C73 C75 -70.7(13) . . . . ?
O36 C72 C73 C76 -9.9(14) . . . . ?
O37 C72 C73 C76 170.7(10) . . . . ?
Fe1 N1 C77 C78 144(12) . . . . ?
Fe9 O38 C79 O39 -6(2) . . . . ?
Fe9 O38 C79 C80 177.2(9) . . . . ?
O39 C79 C80 C83 18(2) . . . . ?
O38 C79 C80 C83 -165.3(13) . . . . ?
O39 C79 C80 C81 147.1(16) . . . . ?
O38 C79 C80 C81 -36(2) . . . . ?
O39 C79 C80 C82 -100.0(15) . . . . ?
O38 C79 C80 C82 76.9(15) . . . . ?
Fe9 O40 C84 O41 7(2) . . . . ?
Fe9 O40 C84 C85 -171.4(11) . . . . ?
O40 C84 C85 C86 114.1(19) . . . . ?
O41 C84 C85 C86 -64(2) . . . . ?
O40 C84 C85 C88 -9(2) . . . . ?
O41 C84 C85 C88 172.7(17) . . . . ?
O40 C84 C85 C87 -126.9(18) . . . . ?
O41 C84 C85 C87 55(2) . . . . ?
